data_7119116
loop_
_publ_author_name
'Christoph Schoo'
'Svetlana V. Klementyeva'
'Michael T. Gamer'
'Sergey N. Konchenko'
'Peter W. Roesky'

_publ_section_title
;
 Samarocene oxide: from an undesired decomposition product to a new
 reagent
;
_journal_name_full Chem.Commun.
_journal_page_first 6654
_journal_volume 52
_journal_year 2016
_chemical_formula_moiety 'C45 H68 O2 S2 Sm2'
_chemical_formula_sum 'C45 H68 O2 S2 Sm2'
_chemical_formula_weight 1005.81
_space_group_crystal_system monoclinic
_space_group_IT_number 14
_space_group_name_Hall '-P 2yn'
_space_group_name_H-M_alt 'P 1 21/n 1'
_symmetry_space_group_name_Hall '-P 2yn'
_symmetry_space_group_name_H-M 'P 1 21/n 1'
_atom_sites_solution_hydrogens geom
_audit_creation_date 2015-11-25
_audit_creation_method
;
Olex2 1.2
(compiled 2015.09.30 svn.r3233 for OlexSys, GUI svn.r5103)
;
_audit_update_record
;
2016-02-26 deposited with the CCDC.
2016-04-13 downloaded from the CCDC.
;
_cell_angle_alpha 90
_cell_angle_beta 107.26(3)
_cell_angle_gamma 90
_cell_formula_units_Z 8
_cell_length_a 18.588(4)
_cell_length_b 23.602(5)
_cell_length_c 21.654(4)
_cell_measurement_reflns_used 19591
_cell_measurement_temperature 195(2)
_cell_measurement_theta_max 29.69
_cell_measurement_theta_min 1.73
_cell_volume 9072(4)
_computing_cell_refinement 'STOE X-AREA, PLATON (A.L.Spek, 2009)'
_computing_data_collection 'STOE X-AREA'
_computing_data_reduction 'STOE X-RED & X-SHAPE, PLATON (A.L.Spek, 2009)'
_computing_molecular_graphics 'Diamond 2/3, Olex2 (Dolomanov et al., 2009)'
_computing_publication_material 'MS Word, Olex2 (Dolomanov et al., 2009)'
_computing_structure_refinement 'SHELXL-2014/7 (Sheldrick, 2008)'
_computing_structure_solution 'SHELXS-2014/7 (Sheldrick, 2008)'
_diffrn_ambient_temperature 195.15
_diffrn_detector 'image plate (34cm diameter)'
_diffrn_detector_area_resol_mean 6.67
_diffrn_detector_type 'STOE image plate'
_diffrn_measured_fraction_theta_full 0.985
_diffrn_measured_fraction_theta_max 0.985
_diffrn_measurement_device 'two-circle goniometer'
_diffrn_measurement_device_type 'STOE IPDS 2'
_diffrn_measurement_method '\w scans'
_diffrn_radiation_collimation '0.5mm monocapillary'
_diffrn_radiation_monochromator 'plane graphite'
_diffrn_radiation_type MoK\a
_diffrn_radiation_wavelength 0.71073
_diffrn_reflns_av_R_equivalents 0.0608
_diffrn_reflns_av_unetI/netI 0.1188
_diffrn_reflns_Laue_measured_fraction_full 0.985
_diffrn_reflns_Laue_measured_fraction_max 0.985
_diffrn_reflns_limit_h_max 22
_diffrn_reflns_limit_h_min -22
_diffrn_reflns_limit_k_max 25
_diffrn_reflns_limit_k_min -29
_diffrn_reflns_limit_l_max 23
_diffrn_reflns_limit_l_min -26
_diffrn_reflns_number 39419
_diffrn_reflns_point_group_measured_fraction_full 0.985
_diffrn_reflns_point_group_measured_fraction_max 0.985
_diffrn_reflns_theta_full 26.000
_diffrn_reflns_theta_max 26.000
_diffrn_reflns_theta_min 1.924
_diffrn_source 'sealed tube, 12x0.4mm long-fine focus'
_exptl_absorpt_coefficient_mu 2.689
_exptl_absorpt_correction_T_max 0.6500
_exptl_absorpt_correction_T_min 0.5731
_exptl_absorpt_correction_type integration
_exptl_absorpt_process_details 'STOE XRed & XShape'
_exptl_crystal_colour 'clear orange'
_exptl_crystal_colour_lustre clear
_exptl_crystal_colour_modifier .
_exptl_crystal_colour_primary orange
_exptl_crystal_density_diffrn 1.473
_exptl_crystal_description block
_exptl_crystal_F_000 4080
_exptl_crystal_size_max 0.471
_exptl_crystal_size_mid 0.466
_exptl_crystal_size_min 0.392
_refine_diff_density_max 0.956
_refine_diff_density_min -0.563
_refine_diff_density_rms 0.103
_refine_ls_extinction_coef .
_refine_ls_extinction_method none
_refine_ls_goodness_of_fit_ref 0.704
_refine_ls_hydrogen_treatment constr
_refine_ls_matrix_type full
_refine_ls_number_parameters 819
_refine_ls_number_reflns 17571
_refine_ls_number_restraints 19
_refine_ls_restrained_S_all 0.704
_refine_ls_R_factor_all 0.1015
_refine_ls_R_factor_gt 0.0334
_refine_ls_shift/su_max 0.002
_refine_ls_shift/su_mean 0.000
_refine_ls_structure_factor_coef Fsqd
_refine_ls_weighting_details 'w=1/[\s^2^(Fo^2^)+(0.0230P)^2^] where P=(Fo^2^+2Fc^2^)/3'
_refine_ls_weighting_scheme calc
_refine_ls_wR_factor_gt 0.0573
_refine_ls_wR_factor_ref 0.0639
_reflns_Friedel_coverage 0.000
_reflns_Friedel_fraction_full .
_reflns_Friedel_fraction_max .
_reflns_number_gt 7215
_reflns_number_total 17571
_reflns_threshold_expression 'I > 2\s(I)'
_cod_data_source_file c6cc02450e2.cif
_cod_data_source_block 3
_cod_original_cell_volume 9072(3)
_cod_database_code 7119116
_shelx_space_group_comment
;
The symmetry employed for this shelxl refinement is uniquely defined
by the following loop, which should always be used as a source of
symmetry information in preference to the above space-group names.
They are only intended as comments.
;
_olex2_refinement_description
;
1. Fixed Uiso
 At 1.2 times of:
  All C(H,H) groups, All C(H,H,H,H) groups
 At 1.5 times of:
  All C(H,H,H) groups
2. Uiso/Uaniso restraints and constraints
C5: within 2A with sigma of 0.04 and sigma for terminal atoms of 0.08
C5 \\sim C10A \\sim C10B: within 1.7A with sigma of 0.004 and sigma for
terminal atoms of 0.008
Uanis(C5) \\sim Ueq: with sigma of 0.7 and sigma for terminal atoms of 0.6
3. Others
 Fixed Sof: H44A(0.5) H44B(0.5) H44C(0.5) H44D(0.5) H41C(0.5) H41D(0.5)
 H41A(0.5) H41B(0.5) C27A(0.5) H27A(0.5) H27B(0.5) H27C(0.5) C43A(0.5)
 H43A(0.5) H43B(0.5) C6A(0.5) H6AA(0.5) H6AB(0.5) H6AC(0.5) C28A(0.5) H28A(0.5)
 H28B(0.5) H28C(0.5) C10A(0.5) H10A(0.5) H10B(0.5) H10C(0.5) C30A(0.5)
 H30A(0.5) H30B(0.5) H30C(0.5) C42A(0.5) H42A(0.5) H42B(0.5) C26A(0.5)
 H26A(0.5) H26B(0.5) H26C(0.5) C19B(0.5) H19A(0.5) H19B(0.5) H19C(0.5)
 C29B(0.5) H29A(0.5) H29B(0.5) H29C(0.5) C11B(0.5) C16B(0.5) H16A(0.5)
 H16B(0.5) H16C(0.5) C7B(0.5) H7BA(0.5) H7BB(0.5) H7BC(0.5) C15B(0.5) C18B(0.5)
 H18A(0.5) H18B(0.5) H18C(0.5) C20B(0.5) H20A(0.5) H20B(0.5) H20C(0.5)
 C17B(0.5) H17A(0.5) H17B(0.5) H17C(0.5) C8B(0.5) H8BA(0.5) H8BB(0.5) H8BC(0.5)
 C12B(0.5) C9B(0.5) H9BA(0.5) H9BB(0.5) H9BC(0.5) C13B(0.5) C14B(0.5) H82A(0.5)
 H82B(0.5) H82C(0.5) H82D(0.5) C59A(0.5) H59A(0.5) H59B(0.5) H59C(0.5)
 C60A(0.5) H60A(0.5) H60B(0.5) H60C(0.5) C84B(0.5) H84A(0.5) H84B(0.5)
 C63B(0.5) C62B(0.5) C66B(0.5) C65B(0.5) C64B(0.5) C68B(0.5) H68A(0.5)
 H68B(0.5) H68C(0.5) C67B(0.5) H67A(0.5) H67B(0.5) H67C(0.5) C71B(0.5)
 H71A(0.5) H71B(0.5) H71C(0.5) C70B(0.5) H70A(0.5) H70B(0.5) H70C(0.5)
 C69B(0.5) H69A(0.5) H69B(0.5) H69C(0.5) C61B(0.5) H61A(0.5) H61B(0.5)
 H61C(0.5) C85B(0.5) H85A(0.5) H85B(0.5) C83B(0.5) H83A(0.5) H83B(0.5)
 C72B(0.5) C73B(0.5) C74B(0.5) C75B(0.5) C76B(0.5) C77B(0.5) H77A(0.5)
 H77B(0.5) H77C(0.5) C78B(0.5) H78A(0.5) H78B(0.5) H78C(0.5) C79B(0.5)
 H79A(0.5) H79B(0.5) H79C(0.5) C80B(0.5) H80A(0.5) H80B(0.5) H80C(0.5)
 C81B(0.5) H81A(0.5) H81B(0.5) H81C(0.5) C57B(0.5) H57A(0.5) H57B(0.5)
 H57C(0.5) C58B(0.5) H58A(0.5) H58B(0.5) H58C(0.5) C61A(0.5) H61D(0.5)
 H61E(0.5) H61F(0.5) C10B(0.5) H10D(0.5) H10E(0.5) H10F(0.5) C85A(0.5)
 H85C(0.5) H85D(0.5) C57A(0.5) H57D(0.5) H57E(0.5) H57F(0.5) C58A(0.5)
 H58D(0.5) H58E(0.5) H58F(0.5) C27B(0.5) H27D(0.5) H27E(0.5) H27F(0.5)
 C83A(0.5) H83C(0.5) H83D(0.5) C84A(0.5) H84C(0.5) H84D(0.5) C75A(0.5)
 C76A(0.5) C72A(0.5) C73A(0.5) C74A(0.5) C80A(0.5) H80D(0.5) H80E(0.5)
 H80F(0.5) C81A(0.5) H81D(0.5) H81E(0.5) H81F(0.5) C0AA(0.5) H0AA(0.5)
 H0AB(0.5) H0AC(0.5) C78A(0.5) H78D(0.5) H78E(0.5) H78F(0.5) C79A(0.5)
 H79D(0.5) H79E(0.5) H79F(0.5) C12A(0.5) C13A(0.5) C14A(0.5) C15A(0.5)
 C11A(0.5) C17A(0.5) H17D(0.5) H17E(0.5) H17F(0.5) C18A(0.5) H18D(0.5)
 H18E(0.5) H18F(0.5) C19A(0.5) H19D(0.5) H19E(0.5) H19F(0.5) C20A(0.5)
 H20D(0.5) H20E(0.5) H20F(0.5) C16A(0.5) H16D(0.5) H16E(0.5) H16F(0.5)
 C59B(0.5) H59D(0.5) H59E(0.5) H59F(0.5) C6B(0.5) H6BA(0.5) H6BB(0.5) H6BC(0.5)
 C42B(0.5) H42C(0.5) H42D(0.5) C7A(0.5) H7AA(0.5) H7AB(0.5) H7AC(0.5) C9A(0.5)
 H9AA(0.5) H9AB(0.5) H9AC(0.5) C63A(0.5) C62A(0.5) C66A(0.5) C65A(0.5)
 C64A(0.5) C68A(0.5) H68D(0.5) H68E(0.5) H68F(0.5) C67A(0.5) H67D(0.5)
 H67E(0.5) H67F(0.5) C71A(0.5) H71D(0.5) H71E(0.5) H71F(0.5) C70A(0.5)
 H70D(0.5) H70E(0.5) H70F(0.5) C69A(0.5) H69D(0.5) H69E(0.5) H69F(0.5) C8A(0.5)
 H8AA(0.5) H8AB(0.5) H8AC(0.5) C29A(0.5) H29D(0.5) H29E(0.5) H29F(0.5)
 C43B(0.5) H43C(0.5) H43D(0.5) C30B(0.5) H30D(0.5) H30E(0.5) H30F(0.5)
 C26B(0.5) H26D(0.5) H26E(0.5) H26F(0.5) C60B(0.5) H60D(0.5) H60E(0.5)
 H60F(0.5) C28B(0.5) H28D(0.5) H28E(0.5) H28F(0.5)
4.a Secondary CH2 refined with riding coordinates:
 C44(H44A,H44B), C44(H44C,H44D), C41(H41C,H41D), C41(H41A,H41B), C43A(H43A,
 H43B), C42A(H42A,H42B), C82(H82A,H82B), C82(H82C,H82D), C84B(H84A,H84B),
 C85B(H85A,H85B), C83B(H83A,H83B), C85A(H85C,H85D), C83A(H83C,H83D), C84A(H84C,
 H84D), C42B(H42C,H42D), C43B(H43C,H43D)
4.b Cp* refined as free rotating group:
 C63B(C62B,C66B,C65B,C64B,C68B,C67B,C71B,C70B,C69B), C72B(C73B,C74B,C75B,C76B,
 C77B,C78B,C79B,C80B,C81B), C75A(C76A,C72A,C73A,C74A,C80A,C81A,C0AA,C78A,C79A),
 C12A(C13A,C14A,C15A,C11A,C17A,C18A,C19A,C20A,C16A), C63A(C62A,C66A,C65A,C64A,
 C68A,C67A,C71A,C70A,C69A)
4.c Idealised Me refined as rotating group:
 C40(H40A,H40B,H40C), C37(H37A,H37B,H37C), C38(H38A,H38B,H38C), C36(H36A,H36B,
 H36C), C39(H39A,H39B,H39C), C27A(H27A,H27B,H27C), C6A(H6AA,H6AB,H6AC),
 C28A(H28A,H28B,H28C), C10A(H10A,H10B,H10C), C30A(H30A,H30B,H30C), C26A(H26A,
 H26B,H26C), C19B(H19A,H19B,H19C), C29B(H29A,H29B,H29C), C16B(H16A,H16B,H16C),
 C7B(H7BA,H7BB,H7BC), C18B(H18A,H18B,H18C), C20B(H20A,H20B,H20C), C17B(H17A,
 H17B,H17C), C8B(H8BA,H8BB,H8BC), C9B(H9BA,H9BB,H9BC), C52(H52A,H52B,H52C),
 C54(H54A,H54B,H54C), C56(H56A,H56B,H56C), C53(H53A,H53B,H53C), C55(H55A,H55B,
 H55C), C59A(H59A,H59B,H59C), C60A(H60A,H60B,H60C), C68B(H68A,H68B,H68C),
 C67B(H67A,H67B,H67C), C71B(H71A,H71B,H71C), C70B(H70A,H70B,H70C), C69B(H69A,
 H69B,H69C), C61B(H61A,H61B,H61C), C77B(H77A,H77B,H77C), C78B(H78A,H78B,H78C),
 C79B(H79A,H79B,H79C), C80B(H80A,H80B,H80C), C81B(H81A,H81B,H81C), C57B(H57A,
 H57B,H57C), C58B(H58A,H58B,H58C), C61A(H61D,H61E,H61F), C10B(H10D,H10E,H10F),
 C57A(H57D,H57E,H57F), C58A(H58D,H58E,H58F), C27B(H27D,H27E,H27F), C80A(H80D,
 H80E,H80F), C81A(H81D,H81E,H81F), C0AA(H0AA,H0AB,H0AC), C78A(H78D,H78E,H78F),
 C79A(H79D,H79E,H79F), C17A(H17D,H17E,H17F), C18A(H18D,H18E,H18F), C19A(H19D,
 H19E,H19F), C20A(H20D,H20E,H20F), C16A(H16D,H16E,H16F), C59B(H59D,H59E,H59F),
 C6B(H6BA,H6BB,H6BC), C7A(H7AA,H7AB,H7AC), C9A(H9AA,H9AB,H9AC), C68A(H68D,H68E,
 H68F), C67A(H67D,H67E,H67F), C71A(H71D,H71E,H71F), C70A(H70D,H70E,H70F),
 C69A(H69D,H69E,H69F), C8A(H8AA,H8AB,H8AC), C29A(H29D,H29E,H29F), C30B(H30D,
 H30E,H30F), C26B(H26D,H26E,H26F), C60B(H60D,H60E,H60F), C28B(H28D,H28E,H28F)
;
_shelx_shelxl_version_number 2014/7
_olex2_submission_special_instructions 'No special instructions were received'

loop_
_space_group_symop_operation_xyz
'x, y, z'
'-x+1/2, y+1/2, -z+1/2'
'-x, -y, -z'
'x-1/2, -y-1/2, z-1/2'

loop_
_atom_site_label
_atom_site_type_symbol
_atom_site_fract_x
_atom_site_fract_y
_atom_site_fract_z
_atom_site_U_iso_or_equiv
_atom_site_adp_type
_atom_site_occupancy
_atom_site_site_symmetry_order
_atom_site_calc_flag
_atom_site_refinement_flags_posn
_atom_site_refinement_flags_adp
_atom_site_refinement_flags_occupancy
_atom_site_disorder_assembly
_atom_site_disorder_group
Sm1 Sm 0.61194(2) 0.63584(2) 0.40965(2) 0.02602(13) Uani 1 1 d . . . . .
Sm2 Sm 0.83644(2) 0.43907(3) 0.34238(2) 0.02867(13) Uani 1 1 d . . . . .
S2 S 0.69791(13) 0.49368(12) 0.31551(13) 0.0382(7) Uani 1 1 d . . . . .
S1 S 0.83107(14) 0.52961(13) 0.42511(13) 0.0395(7) Uani 1 1 d . . . . .
O1 O 0.6980(3) 0.5747(3) 0.3958(3) 0.0399(17) Uani 1 1 d . . . . .
O2 O 0.7030(3) 0.6626(3) 0.5117(3) 0.0393(19) Uani 1 1 d . . . . .
C40 C 0.6774(3) 0.3564(3) 0.3742(4) 0.0458(18) Uani 1 1 d . . . . .
H40A H 0.6527 0.3751 0.3329 0.069 Uiso 1 1 calc GR . . . .
H40B H 0.6679 0.3780 0.4096 0.069 Uiso 1 1 calc GR . . . .
H40C H 0.6573 0.3179 0.3738 0.069 Uiso 1 1 calc GR . . . .
C22 C 0.8958(5) 0.4302(4) 0.2442(4) 0.0358(19) Uani 1 1 d . . . . .
C35 C 0.7609(5) 0.3534(4) 0.3839(4) 0.035(2) Uani 1 1 d . . . . .
C44 C 0.7820(5) 0.6444(6) 0.5255(5) 0.059(3) Uani 1 1 d . . . . .
H44A H 0.7983 0.6460 0.4859 0.071 Uiso 0.5 1 calc R . P A 1
H44B H 0.7889 0.6054 0.5429 0.071 Uiso 0.5 1 calc R . P A 1
H44C H 0.8045 0.6582 0.4921 0.071 Uiso 0.5 1 calc R . P B 2
H44D H 0.7869 0.6027 0.5290 0.071 Uiso 0.5 1 calc R . P B 2
C3 C 0.5721(4) 0.7392(3) 0.3583(4) 0.0404(19) Uani 1 1 d . . . . .
C37 C 0.9631(4) 0.3709(4) 0.4791(3) 0.054(2) Uani 1 1 d . . . . .
H37A H 0.9838 0.4057 0.4664 0.080 Uiso 1 1 calc GR . . . .
H37B H 0.9973 0.3393 0.4795 0.080 Uiso 1 1 calc GR . . . .
H37C H 0.9574 0.3758 0.5223 0.080 Uiso 1 1 calc GR . . . .
C38 C 0.9343(4) 0.2956(3) 0.3518(4) 0.0467(19) Uani 1 1 d . . . . .
H38A H 0.9214 0.2958 0.3045 0.070 Uiso 1 1 calc GR . . . .
H38B H 0.9354 0.2564 0.3671 0.070 Uiso 1 1 calc GR . . . .
H38C H 0.9839 0.3129 0.3704 0.070 Uiso 1 1 calc GR . . . .
C21 C 0.8434(5) 0.4753(5) 0.2261(4) 0.042(3) Uani 1 1 d . . . . .
C25 C 0.8699(4) 0.5202(4) 0.2670(4) 0.0355(18) Uani 1 1 d . . . . .
C34 C 0.7974(4) 0.3280(3) 0.3425(4) 0.0364(18) Uani 1 1 d . . . . .
C2 C 0.6510(4) 0.7415(3) 0.3821(3) 0.0328(15) Uani 1 1 d . . . . .
C41 C 0.6925(5) 0.6938(4) 0.5662(4) 0.049(2) Uani 1 1 d . . . . .
H41C H 0.6950 0.7350 0.5586 0.058 Uiso 0.5 1 calc R . P C 2
H41D H 0.6423 0.6851 0.5710 0.058 Uiso 0.5 1 calc R . P C 2
H41A H 0.6508 0.6778 0.5805 0.058 Uiso 0.5 1 calc R . P D 1
H41B H 0.6826 0.7344 0.5558 0.058 Uiso 0.5 1 calc R . P D 1
C45 C 0.6814(3) 0.7050(3) 0.3458(3) 0.0307(16) Uani 1 1 d . . . . .
C31 C 0.8167(5) 0.3728(4) 0.4390(4) 0.036(2) Uani 1 1 d . . . . .
C36 C 0.8019(4) 0.4017(3) 0.4958(3) 0.0443(17) Uani 1 1 d . . . . .
H36A H 0.8494 0.4160 0.5249 0.066 Uiso 1 1 calc GR . . . .
H36B H 0.7796 0.3745 0.5191 0.066 Uiso 1 1 calc GR . . . .
H36C H 0.7670 0.4333 0.4805 0.066 Uiso 1 1 calc GR . . . .
C24 C 0.9392(4) 0.5051(4) 0.3112(4) 0.039(2) Uani 1 1 d . . . . .
C5 C 0.6241(4) 0.6801(3) 0.2975(3) 0.0320(15) Uani 1 1 d . U . . .
C23 C 0.9563(4) 0.4508(4) 0.2978(4) 0.037(2) Uani 1 1 d . . . . .
C4 C 0.5553(4) 0.7022(4) 0.3049(4) 0.042(2) Uani 1 1 d . . . . .
C32 C 0.8873(4) 0.3588(4) 0.4314(4) 0.039(2) Uani 1 1 d . . . . .
C33 C 0.8750(5) 0.3292(4) 0.3728(5) 0.038(2) Uani 1 1 d . . . . .
C1 C 0.7375(5) 0.5376(5) 0.3812(5) 0.032(2) Uani 1 1 d . . . . .
C39 C 0.7586(4) 0.3000(3) 0.2779(3) 0.053(2) Uani 1 1 d . . . . .
H39A H 0.7053 0.2937 0.2742 0.079 Uiso 1 1 calc GR . . . .
H39B H 0.7828 0.2635 0.2753 0.079 Uiso 1 1 calc GR . . . .
H39C H 0.7626 0.3246 0.2426 0.079 Uiso 1 1 calc GR . . . .
C27A C 0.9066(9) 0.3738(7) 0.2114(8) 0.039(4) Uiso 0.5 1 d . . P E 1
H27A H 0.9517 0.3544 0.2383 0.059 Uiso 0.5 1 calc GR . P E 1
H27B H 0.9126 0.3818 0.1688 0.059 Uiso 0.5 1 calc GR . P E 1
H27C H 0.8624 0.3496 0.2064 0.059 Uiso 0.5 1 calc GR . P E 1
C43A C 0.8262(10) 0.6874(9) 0.5764(9) 0.050(5) Uiso 0.5 1 d . . P F 1
H43A H 0.8276 0.7257 0.5580 0.060 Uiso 0.5 1 calc R . P F 1
H43B H 0.8780 0.6745 0.5990 0.060 Uiso 0.5 1 calc R . P F 1
C6A C 0.7655(15) 0.7010(13) 0.3575(13) 0.059(10) Uiso 0.5 1 d . . P G 1
H6AA H 0.7883 0.7385 0.3689 0.088 Uiso 0.5 1 calc GR . P G 1
H6AB H 0.7758 0.6875 0.3181 0.088 Uiso 0.5 1 calc GR . P G 1
H6AC H 0.7871 0.6745 0.3929 0.088 Uiso 0.5 1 calc GR . P G 1
C28A C 1.0307(10) 0.4292(8) 0.3341(9) 0.045(5) Uiso 0.5 1 d . . P H 1
H28A H 1.0393 0.4360 0.3803 0.067 Uiso 0.5 1 calc GR . P H 1
H28B H 1.0696 0.4488 0.3198 0.067 Uiso 0.5 1 calc GR . P H 1
H28C H 1.0331 0.3885 0.3263 0.067 Uiso 0.5 1 calc GR . P H 1
C10A C 0.6388(9) 0.6425(9) 0.2450(9) 0.040(3) Uiso 0.5 1 d . U P I 1
H10A H 0.6883 0.6515 0.2402 0.059 Uiso 0.5 1 calc GR . P I 1
H10B H 0.5997 0.6492 0.2039 0.059 Uiso 0.5 1 calc GR . P I 1
H10C H 0.6377 0.6026 0.2573 0.059 Uiso 0.5 1 calc GR . P I 1
C30A C 0.8410(8) 0.5802(6) 0.2698(8) 0.035(4) Uiso 0.5 1 d . . P J 1
H30A H 0.7866 0.5813 0.2485 0.053 Uiso 0.5 1 calc GR . P J 1
H30B H 0.8665 0.6060 0.2476 0.053 Uiso 0.5 1 calc GR . P J 1
H30C H 0.8515 0.5919 0.3150 0.053 Uiso 0.5 1 calc GR . P J 1
C42A C 0.7732(9) 0.6842(7) 0.6197(8) 0.029(4) Uiso 0.5 1 d . . P F 1
H42A H 0.7843 0.7144 0.6529 0.035 Uiso 0.5 1 calc R . P F 1
H42B H 0.7761 0.6468 0.6410 0.035 Uiso 0.5 1 calc R . P F 1
C26A C 0.7752(10) 0.4838(9) 0.1699(10) 0.048(5) Uiso 0.5 1 d . . P K 1
H26A H 0.7457 0.4487 0.1614 0.072 Uiso 0.5 1 calc GR . P K 1
H26B H 0.7904 0.4939 0.1317 0.072 Uiso 0.5 1 calc GR . P K 1
H26C H 0.7445 0.5144 0.1795 0.072 Uiso 0.5 1 calc GR . P K 1
C19B C 0.5995(9) 0.5715(8) 0.5671(7) 0.041(5) Uiso 0.5 1 d . . P L 1
H19A H 0.6538 0.5766 0.5747 0.061 Uiso 0.5 1 calc GR . P L 1
H19B H 0.5897 0.5328 0.5792 0.061 Uiso 0.5 1 calc GR . P L 1
H19C H 0.5815 0.5987 0.5933 0.061 Uiso 0.5 1 calc GR . P L 1
C29B C 0.9801(9) 0.5508(7) 0.3598(7) 0.040(4) Uiso 0.5 1 d . . P M 1
H29A H 0.9442 0.5804 0.3625 0.060 Uiso 0.5 1 calc GR . P M 1
H29B H 1.0205 0.5676 0.3452 0.060 Uiso 0.5 1 calc GR . P M 1
H29C H 1.0017 0.5336 0.4024 0.060 Uiso 0.5 1 calc GR . P M 1
C11B C 0.5077(10) 0.5606(6) 0.3877(6) 0.025(4) Uiso 0.5 1 d . . P L 1
C16B C 0.4890(9) 0.5246(7) 0.3270(7) 0.046(4) Uiso 0.5 1 d . . P L 1
H16A H 0.4828 0.5491 0.2892 0.068 Uiso 0.5 1 calc GR . P L 1
H16B H 0.4421 0.5039 0.3226 0.068 Uiso 0.5 1 calc GR . P L 1
H16C H 0.5299 0.4977 0.3300 0.068 Uiso 0.5 1 calc GR . P L 1
C7B C 0.7025(9) 0.7807(7) 0.4331(7) 0.021(3) Uiso 0.5 1 d . . P N 1
H7BA H 0.6743 0.7962 0.4610 0.031 Uiso 0.5 1 calc GR . P N 1
H7BB H 0.7203 0.8118 0.4115 0.031 Uiso 0.5 1 calc GR . P N 1
H7BC H 0.7458 0.7591 0.4595 0.031 Uiso 0.5 1 calc GR . P N 1
C15B C 0.5606(10) 0.5401(6) 0.4467(7) 0.021(5) Uiso 0.5 1 d . . P L 1
C18B C 0.4708(8) 0.6656(6) 0.5013(7) 0.036(3) Uiso 0.5 1 d . . P L 1
H18A H 0.5088 0.6942 0.5215 0.054 Uiso 0.5 1 calc GR . P L 1
H18B H 0.4543 0.6463 0.5348 0.054 Uiso 0.5 1 calc GR . P L 1
H18C H 0.4276 0.6841 0.4707 0.054 Uiso 0.5 1 calc GR . P L 1
C20B C 0.6058(8) 0.4881(6) 0.4623(8) 0.038(3) Uiso 0.5 1 d . . P L 1
H20A H 0.5899 0.4616 0.4260 0.057 Uiso 0.5 1 calc GR . P L 1
H20B H 0.5983 0.4706 0.5010 0.057 Uiso 0.5 1 calc GR . P L 1
H20C H 0.6592 0.4974 0.4705 0.057 Uiso 0.5 1 calc GR . P L 1
C17B C 0.3942(6) 0.6265(6) 0.3596(6) 0.032(3) Uiso 0.5 1 d . . P L 1
H17A H 0.3984 0.6444 0.3200 0.048 Uiso 0.5 1 calc GR . P L 1
H17B H 0.3731 0.6537 0.3837 0.048 Uiso 0.5 1 calc GR . P L 1
H17C H 0.3611 0.5934 0.3484 0.048 Uiso 0.5 1 calc GR . P L 1
C8B C 0.5322(11) 0.7798(8) 0.3898(9) 0.049(5) Uiso 0.5 1 d . . P O 1
H8BA H 0.4838 0.7636 0.3901 0.073 Uiso 0.5 1 calc GR . P O 1
H8BB H 0.5234 0.8155 0.3655 0.073 Uiso 0.5 1 calc GR . P O 1
H8BC H 0.5632 0.7870 0.4343 0.073 Uiso 0.5 1 calc GR . P O 1
C12B C 0.4727(7) 0.6078(5) 0.4016(7) 0.015(4) Uiso 0.5 1 d . . P L 1
C9B C 0.4752(6) 0.7095(6) 0.2649(6) 0.021(3) Uiso 0.5 1 d . . P P 1
H9BA H 0.4474 0.6744 0.2655 0.031 Uiso 0.5 1 calc GR . P P 1
H9BB H 0.4733 0.7186 0.2203 0.031 Uiso 0.5 1 calc GR . P P 1
H9BC H 0.4522 0.7405 0.2827 0.031 Uiso 0.5 1 calc GR . P P 1
C13B C 0.5044(7) 0.6229(6) 0.4658(8) 0.023(4) Uiso 0.5 1 d . . P L 1
C14B C 0.5583(7) 0.5812(9) 0.4956(6) 0.021(5) Uiso 0.5 1 d . . P L 1
Sm4 Sm 0.39078(2) 0.36477(2) 0.09470(2) 0.02762(13) Uani 1 1 d . . . . .
Sm3 Sm 0.15762(2) 0.56164(3) 0.15307(2) 0.02767(13) Uani 1 1 d . . . . .
S3 S 0.29916(14) 0.51020(13) 0.18533(13) 0.0392(7) Uani 1 1 d . . . . .
S4 S 0.17180(14) 0.47102(13) 0.07255(13) 0.0399(7) Uani 1 1 d . . . . .
O3 O 0.3077(3) 0.4306(3) 0.1042(3) 0.0405(18) Uani 1 1 d . . . . .
O4 O 0.2992(3) 0.3360(3) -0.0064(3) 0.039(2) Uani 1 1 d . . . . .
C52 C 0.2215(4) 0.4785(4) 0.3077(4) 0.062(3) Uani 1 1 d . . . . .
H52A H 0.2330 0.4446 0.2862 0.093 Uiso 1 1 calc GR . . . .
H52B H 0.2108 0.4674 0.3478 0.093 Uiso 1 1 calc GR . . . .
H52C H 0.2648 0.5042 0.3180 0.093 Uiso 1 1 calc GR . . . .
C82 C 0.2948(5) 0.2900(4) -0.0513(5) 0.060(3) Uani 1 1 d . . . . .
H82A H 0.3009 0.2526 -0.0296 0.072 Uiso 0.5 1 calc R . P Q 1
H82B H 0.3320 0.2940 -0.0755 0.072 Uiso 0.5 1 calc R . P Q 1
H82C H 0.3454 0.2823 -0.0558 0.072 Uiso 0.5 1 calc R . P R 2
H82D H 0.2769 0.2552 -0.0348 0.072 Uiso 0.5 1 calc R . P R 2
C48 C 0.0935(4) 0.4843(3) 0.2125(4) 0.0330(19) Uani 1 1 d . . . . .
C54 C -0.0341(4) 0.5198(3) 0.1393(4) 0.050(2) Uani 1 1 d . . . . .
H54A H -0.0288 0.5314 0.0974 0.075 Uiso 1 1 calc GR . . . .
H54B H -0.0716 0.5438 0.1501 0.075 Uiso 1 1 calc GR . . . .
H54C H -0.0506 0.4802 0.1369 0.075 Uiso 1 1 calc GR . . . .
C57 C 0.2063(5) 0.6254(5) 0.0713(5) 0.043(3) Uani 1 1 d . . . . .
C59 C 0.1540(5) 0.6760(4) 0.1345(4) 0.042(2) Uani 1 1 d . . . . .
C56 C 0.1812(4) 0.6067(4) 0.3212(3) 0.055(2) Uani 1 1 d . . . . .
H56A H 0.2324 0.6104 0.3178 0.083 Uiso 1 1 calc GR . . . .
H56B H 0.1835 0.5931 0.3645 0.083 Uiso 1 1 calc GR . . . .
H56C H 0.1561 0.6436 0.3136 0.083 Uiso 1 1 calc GR . . . .
C51 C 0.1362(4) 0.5636(4) 0.2698(3) 0.037(2) Uani 1 1 d . . . . .
C50 C 0.0648(4) 0.5761(3) 0.2264(4) 0.0319(17) Uani 1 1 d . . . . .
C58 C 0.2226(5) 0.6580(4) 0.1282(5) 0.042(3) Uani 1 1 d . . . . .
C60 C 0.0957(4) 0.6539(4) 0.0824(4) 0.035(2) Uani 1 1 d . . . . .
C47 C 0.1540(5) 0.5078(5) 0.2637(5) 0.038(2) Uani 1 1 d . . . . .
C61 C 0.1294(5) 0.6242(4) 0.0438(3) 0.044(2) Uani 1 1 d . . . . .
C46 C 0.2643(6) 0.4667(5) 0.1198(5) 0.035(3) Uani 1 1 d . . . . .
C49 C 0.0407(5) 0.5258(4) 0.1908(4) 0.038(2) Uani 1 1 d . . . . .
C53 C 0.0888(5) 0.4230(3) 0.1898(4) 0.055(2) Uani 1 1 d . . . . .
H53A H 0.0556 0.4205 0.1453 0.083 Uiso 1 1 calc GR . . . .
H53B H 0.0686 0.3995 0.2181 0.083 Uiso 1 1 calc GR . . . .
H53C H 0.1392 0.4096 0.1915 0.083 Uiso 1 1 calc GR . . . .
C55 C 0.0165(4) 0.6275(3) 0.2267(4) 0.0461(18) Uani 1 1 d . . . . .
H55A H 0.0483 0.6587 0.2492 0.069 Uiso 1 1 calc GR . . . .
H55B H -0.0208 0.6183 0.2491 0.069 Uiso 1 1 calc GR . . . .
H55C H -0.0095 0.6388 0.1821 0.069 Uiso 1 1 calc GR . . . .
C59A C 0.1645(10) 0.7150(8) 0.1915(8) 0.058(5) Uiso 0.5 1 d . . P S 1
H59A H 0.1234 0.7093 0.2106 0.088 Uiso 0.5 1 calc GR . P S 1
H59B H 0.1642 0.7544 0.1772 0.088 Uiso 0.5 1 calc GR . P S 1
H59C H 0.2127 0.7068 0.2239 0.088 Uiso 0.5 1 calc GR . P S 1
C60A C 0.0173(9) 0.6755(8) 0.0759(9) 0.044(5) Uiso 0.5 1 d . . P T 1
H60A H -0.0191 0.6447 0.0608 0.066 Uiso 0.5 1 calc GR . P T 1
H60B H 0.0053 0.7067 0.0447 0.066 Uiso 0.5 1 calc GR . P T 1
H60C H 0.0149 0.6890 0.1180 0.066 Uiso 0.5 1 calc GR . P T 1
C84B C 0.1943(13) 0.3496(12) -0.0948(13) 0.080(8) Uiso 0.5 1 d . . P U 1
H84A H 0.1405 0.3533 -0.0972 0.096 Uiso 0.5 1 calc R . P U 1
H84B H 0.2023 0.3695 -0.1325 0.096 Uiso 0.5 1 calc R . P U 1
C63B C 0.4417(3) 0.4495(3) 0.0319(3) 0.013(2) Uiso 0.5 1 d . . P V 1
C62B C 0.4843(3) 0.4562(2) 0.0978(3) 0.020(3) Uiso 0.5 1 d G . P V 1
C66B C 0.5341(3) 0.4093(3) 0.1154(3) 0.028(3) Uiso 0.5 1 d G . P V 1
C65B C 0.5222(4) 0.3737(2) 0.0605(3) 0.028(3) Uiso 0.5 1 d G . P V 1
C64B C 0.4651(4) 0.3985(3) 0.0089(3) 0.031(3) Uiso 0.5 1 d G . P V 1
C68B C 0.3819(4) 0.4896(4) -0.0068(4) 0.052(4) Uiso 0.5 1 d G . P V 1
H68A H 0.3327 0.4707 -0.0183 0.078 Uiso 0.5 1 calc GR . P V 1
H68B H 0.3938 0.5007 -0.0462 0.078 Uiso 0.5 1 calc GR . P V 1
H68C H 0.3804 0.5233 0.0192 0.078 Uiso 0.5 1 calc GR . P V 1
C67B C 0.4779(6) 0.5046(3) 0.1414(4) 0.059(4) Uiso 0.5 1 d G . P V 1
H67A H 0.4534 0.5369 0.1150 0.089 Uiso 0.5 1 calc GR . P V 1
H67B H 0.5283 0.5157 0.1682 0.089 Uiso 0.5 1 calc GR . P V 1
H67C H 0.4477 0.4926 0.1693 0.089 Uiso 0.5 1 calc GR . P V 1
C71B C 0.5899(5) 0.3991(4) 0.1811(3) 0.063(5) Uiso 0.5 1 d G . P V 1
H71A H 0.6171 0.4343 0.1969 0.095 Uiso 0.5 1 calc GR . P V 1
H71B H 0.6258 0.3698 0.1776 0.095 Uiso 0.5 1 calc GR . P V 1
H71C H 0.5630 0.3867 0.2114 0.095 Uiso 0.5 1 calc GR . P V 1
C70B C 0.5632(6) 0.3190(3) 0.0574(5) 0.092(6) Uiso 0.5 1 d G . P V 1
H70A H 0.5455 0.2894 0.0813 0.138 Uiso 0.5 1 calc GR . P V 1
H70B H 0.6174 0.3246 0.0769 0.138 Uiso 0.5 1 calc GR . P V 1
H70C H 0.5531 0.3074 0.0122 0.138 Uiso 0.5 1 calc GR . P V 1
C69B C 0.4346(6) 0.3749(4) -0.0586(3) 0.102(7) Uiso 0.5 1 d G . P V 1
H69A H 0.4754 0.3565 -0.0712 0.153 Uiso 0.5 1 calc GR . P V 1
H69B H 0.4135 0.4057 -0.0889 0.153 Uiso 0.5 1 calc GR . P V 1
H69C H 0.3951 0.3470 -0.0597 0.153 Uiso 0.5 1 calc GR . P V 1
C61B C 0.0989(9) 0.5937(7) -0.0198(8) 0.037(4) Uiso 0.5 1 d . . P W 1
H61A H 0.1305 0.5607 -0.0207 0.055 Uiso 0.5 1 calc GR . P W 1
H61B H 0.0991 0.6194 -0.0553 0.055 Uiso 0.5 1 calc GR . P W 1
H61C H 0.0472 0.5813 -0.0247 0.055 Uiso 0.5 1 calc GR . P W 1
C85B C 0.2424(10) 0.3760(8) -0.0336(9) 0.056(5) Uiso 0.5 1 d . . P U 1
H85A H 0.2647 0.4119 -0.0429 0.067 Uiso 0.5 1 calc R . P U 1
H85B H 0.2123 0.3839 -0.0038 0.067 Uiso 0.5 1 calc R . P U 1
C83B C 0.2104(15) 0.3001(12) -0.0963(14) 0.103(8) Uiso 0.5 1 d . . P U 1
H83A H 0.2060 0.2888 -0.1413 0.123 Uiso 0.5 1 calc R . P U 1
H83B H 0.1751 0.2767 -0.0808 0.123 Uiso 0.5 1 calc R . P U 1
C72B C 0.4483(3) 0.2925(4) 0.1888(4) 0.023(5) Uiso 0.5 1 d . . P V 1
C73B C 0.4054(4) 0.2580(4) 0.1372(4) 0.010(4) Uiso 0.5 1 d G . P V 1
C74B C 0.3280(4) 0.2692(3) 0.1284(4) 0.016(3) Uiso 0.5 1 d G . P V 1
C75B C 0.3229(4) 0.3105(3) 0.1746(4) 0.039(5) Uiso 0.5 1 d G . P V 1
C76B C 0.3973(4) 0.3249(3) 0.2120(4) 0.027(4) Uiso 0.5 1 d G . P V 1
C77B C 0.5331(3) 0.2943(6) 0.2146(6) 0.20(2) Uiso 0.5 1 d G . P V 1
H77A H 0.5541 0.2588 0.2039 0.293 Uiso 0.5 1 calc GR . P V 1
H77B H 0.5482 0.2991 0.2616 0.293 Uiso 0.5 1 calc GR . P V 1
H77C H 0.5521 0.3261 0.1949 0.293 Uiso 0.5 1 calc GR . P V 1
C78B C 0.4367(6) 0.2169(5) 0.0984(6) 0.057(6) Uiso 0.5 1 d G . P V 1
H78A H 0.3953 0.2005 0.0638 0.086 Uiso 0.5 1 calc GR . P V 1
H78B H 0.4638 0.1865 0.1268 0.086 Uiso 0.5 1 calc GR . P V 1
H78C H 0.4714 0.2368 0.0795 0.086 Uiso 0.5 1 calc GR . P V 1
C79B C 0.2625(5) 0.2419(5) 0.0787(5) 0.080(6) Uiso 0.5 1 d G . P V 1
H79A H 0.2291 0.2714 0.0539 0.120 Uiso 0.5 1 calc GR . P V 1
H79B H 0.2344 0.2180 0.1005 0.120 Uiso 0.5 1 calc GR . P V 1
H79C H 0.2813 0.2186 0.0494 0.120 Uiso 0.5 1 calc GR . P V 1
C80B C 0.2511(4) 0.3348(5) 0.1827(6) 0.057(4) Uiso 0.5 1 d G . P V 1
H80A H 0.2597 0.3742 0.1972 0.086 Uiso 0.5 1 calc GR . P V 1
H80B H 0.2357 0.3126 0.2148 0.086 Uiso 0.5 1 calc GR . P V 1
H80C H 0.2114 0.3334 0.1412 0.086 Uiso 0.5 1 calc GR . P V 1
C81B C 0.4184(6) 0.3672(5) 0.2667(5) 0.049(4) Uiso 0.5 1 d G . P V 1
H81A H 0.4519 0.3960 0.2575 0.073 Uiso 0.5 1 calc GR . P V 1
H81B H 0.4444 0.3476 0.3071 0.073 Uiso 0.5 1 calc GR . P V 1
H81C H 0.3728 0.3854 0.2709 0.073 Uiso 0.5 1 calc GR . P V 1
C57B C 0.2756(7) 0.6064(6) 0.0512(7) 0.031(3) Uiso 0.5 1 d . . P X 1
H57A H 0.3142 0.5915 0.0891 0.047 Uiso 0.5 1 calc GR . P X 1
H57B H 0.2960 0.6388 0.0336 0.047 Uiso 0.5 1 calc GR . P X 1
H57C H 0.2607 0.5767 0.0182 0.047 Uiso 0.5 1 calc GR . P X 1
C58B C 0.2964(7) 0.6730(6) 0.1798(7) 0.027(3) Uiso 0.5 1 d . . P Y 1
H58A H 0.2855 0.6968 0.2131 0.041 Uiso 0.5 1 calc GR . P Y 1
H58B H 0.3293 0.6938 0.1597 0.041 Uiso 0.5 1 calc GR . P Y 1
H58C H 0.3216 0.6382 0.1996 0.041 Uiso 0.5 1 calc GR . P Y 1
C61A C 0.0746(11) 0.5921(10) -0.0162(10) 0.061(6) Uiso 0.5 1 d . . P W 2
H61D H 0.0825 0.5511 -0.0106 0.091 Uiso 0.5 1 calc GR . P W 2
H61E H 0.0851 0.6042 -0.0559 0.091 Uiso 0.5 1 calc GR . P W 2
H61F H 0.0222 0.6011 -0.0191 0.091 Uiso 0.5 1 calc GR . P W 2
C10B C 0.6186(9) 0.6426(8) 0.2417(9) 0.035(3) Uiso 0.5 1 d . U P I 2
H10D H 0.6688 0.6283 0.2439 0.053 Uiso 0.5 1 calc GR . P I 2
H10E H 0.5981 0.6639 0.2015 0.053 Uiso 0.5 1 calc GR . P I 2
H10F H 0.5853 0.6106 0.2427 0.053 Uiso 0.5 1 calc GR . P I 2
C85A C 0.2210(10) 0.3579(10) -0.0286(10) 0.038(5) Uiso 0.5 1 d . . P U 2
H85C H 0.1977 0.3508 0.0063 0.046 Uiso 0.5 1 calc R . P U 2
H85D H 0.2238 0.3995 -0.0332 0.046 Uiso 0.5 1 calc R . P U 2
C57A C 0.2521(10) 0.5950(8) 0.0308(9) 0.057(5) Uiso 0.5 1 d . . P X 2
H57D H 0.2861 0.5671 0.0579 0.086 Uiso 0.5 1 calc GR . P X 2
H57E H 0.2816 0.6231 0.0154 0.086 Uiso 0.5 1 calc GR . P X 2
H57F H 0.2172 0.5759 -0.0064 0.086 Uiso 0.5 1 calc GR . P X 2
C58A C 0.3056(11) 0.6632(10) 0.1589(11) 0.069(6) Uiso 0.5 1 d . . P Y 2
H58D H 0.3173 0.6582 0.2058 0.104 Uiso 0.5 1 calc GR . P Y 2
H58E H 0.3225 0.7007 0.1497 0.104 Uiso 0.5 1 calc GR . P Y 2
H58F H 0.3316 0.6340 0.1414 0.104 Uiso 0.5 1 calc GR . P Y 2
C27B C 0.8812(9) 0.3808(6) 0.2007(7) 0.032(4) Uiso 0.5 1 d . . P E 2
H27D H 0.9265 0.3572 0.2101 0.048 Uiso 0.5 1 calc GR . P E 2
H27E H 0.8676 0.3937 0.1557 0.048 Uiso 0.5 1 calc GR . P E 2
H27F H 0.8396 0.3586 0.2075 0.048 Uiso 0.5 1 calc GR . P E 2
C83A C 0.2448(9) 0.3046(7) -0.1118(7) 0.031(3) Uiso 0.5 1 d . . P U 2
H83C H 0.2224 0.2711 -0.1381 0.037 Uiso 0.5 1 calc R . P U 2
H83D H 0.2675 0.3304 -0.1369 0.037 Uiso 0.5 1 calc R . P U 2
C84A C 0.1797(12) 0.3400(12) -0.0772(12) 0.064(7) Uiso 0.5 1 d . . P U 2
H84C H 0.1525 0.3709 -0.1055 0.077 Uiso 0.5 1 calc R . P U 2
H84D H 0.1428 0.3131 -0.0687 0.077 Uiso 0.5 1 calc R . P U 2
C75A C 0.3380(3) 0.3151(3) 0.1907(3) 0.024(3) Uiso 0.5 1 d . . P Z 2
C76A C 0.4161(3) 0.3220(3) 0.2227(3) 0.041(4) Uiso 0.5 1 d G . P Z 2
C72A C 0.4562(3) 0.2836(3) 0.1947(3) 0.045(6) Uiso 0.5 1 d G . P Z 2
C73A C 0.4030(3) 0.2529(3) 0.1454(3) 0.047(7) Uiso 0.5 1 d G . P Z 2
C74A C 0.3299(3) 0.2724(3) 0.1429(3) 0.036(5) Uiso 0.5 1 d G . P Z 2
C80A C 0.2747(4) 0.3475(4) 0.2050(4) 0.036(3) Uiso 0.5 1 d G . P Z 2
H80D H 0.2593 0.3279 0.2389 0.055 Uiso 0.5 1 calc GR . P Z 2
H80E H 0.2319 0.3498 0.1657 0.055 Uiso 0.5 1 calc GR . P Z 2
H80F H 0.2920 0.3858 0.2197 0.055 Uiso 0.5 1 calc GR . P Z 2
C81A C 0.4504(4) 0.3630(4) 0.2770(4) 0.039(3) Uiso 0.5 1 d G . P Z 2
H81D H 0.4119 0.3900 0.2809 0.059 Uiso 0.5 1 calc GR . P Z 2
H81E H 0.4918 0.3836 0.2677 0.059 Uiso 0.5 1 calc GR . P Z 2
H81F H 0.4698 0.3420 0.3176 0.059 Uiso 0.5 1 calc GR . P Z 2
C0AA C 0.5407(3) 0.2765(4) 0.2140(4) 0.021(3) Uiso 0.5 1 d G . P Z 2
H0AA H 0.5650 0.3128 0.2293 0.031 Uiso 0.5 1 calc GR . P Z 2
H0AB H 0.5557 0.2638 0.1765 0.031 Uiso 0.5 1 calc GR . P Z 2
H0AC H 0.5563 0.2483 0.2486 0.031 Uiso 0.5 1 calc GR . P Z 2
C78A C 0.4209(5) 0.2076(4) 0.1031(4) 0.030(3) Uiso 0.5 1 d G . P Z 2
H78D H 0.4721 0.2132 0.1003 0.045 Uiso 0.5 1 calc GR . P Z 2
H78E H 0.3849 0.2098 0.0597 0.045 Uiso 0.5 1 calc GR . P Z 2
H78F H 0.4173 0.1702 0.1217 0.045 Uiso 0.5 1 calc GR . P Z 2
C79A C 0.2565(3) 0.2514(4) 0.0975(4) 0.031(3) Uiso 0.5 1 d G . P Z 2
H79D H 0.2233 0.2389 0.1226 0.046 Uiso 0.5 1 calc GR . P Z 2
H79E H 0.2664 0.2196 0.0721 0.046 Uiso 0.5 1 calc GR . P Z 2
H79F H 0.2321 0.2822 0.0683 0.046 Uiso 0.5 1 calc GR . P Z 2
C12A C 0.4644(4) 0.6092(3) 0.4113(3) 0.034(7) Uiso 0.5 1 d . . P A 2
C13A C 0.5038(4) 0.6154(3) 0.4780(3) 0.038(7) Uiso 0.5 1 d G . P A 2
C14A C 0.5563(4) 0.5702(3) 0.4961(3) 0.039(8) Uiso 0.5 1 d G . P A 2
C15A C 0.5493(4) 0.5361(3) 0.4407(3) 0.037(8) Uiso 0.5 1 d G . P A 2
C11A C 0.4925(4) 0.5601(3) 0.3883(3) 0.029(6) Uiso 0.5 1 d G . P A 2
C17A C 0.4033(5) 0.6479(4) 0.3718(4) 0.042(4) Uiso 0.5 1 d G . P A 2
H17D H 0.3619 0.6494 0.3912 0.063 Uiso 0.5 1 calc GR . P A 2
H17E H 0.3844 0.6334 0.3275 0.063 Uiso 0.5 1 calc GR . P A 2
H17F H 0.4238 0.6860 0.3711 0.063 Uiso 0.5 1 calc GR . P A 2
C18A C 0.4921(6) 0.6620(4) 0.5218(4) 0.034(4) Uiso 0.5 1 d G . P A 2
H18D H 0.4936 0.6988 0.5014 0.051 Uiso 0.5 1 calc GR . P A 2
H18E H 0.5320 0.6602 0.5632 0.051 Uiso 0.5 1 calc GR . P A 2
H18F H 0.4430 0.6570 0.5293 0.051 Uiso 0.5 1 calc GR . P A 2
C19A C 0.6101(6) 0.5603(4) 0.5627(3) 0.037(5) Uiso 0.5 1 d G . P A 2
H19D H 0.6438 0.5930 0.5755 0.055 Uiso 0.5 1 calc GR . P A 2
H19E H 0.6400 0.5262 0.5622 0.055 Uiso 0.5 1 calc GR . P A 2
H19F H 0.5815 0.5552 0.5938 0.055 Uiso 0.5 1 calc GR . P A 2
C20A C 0.5943(5) 0.4834(3) 0.4380(5) 0.025(3) Uiso 0.5 1 d G . P A 2
H20D H 0.6441 0.4862 0.4701 0.037 Uiso 0.5 1 calc GR . P A 2
H20E H 0.6003 0.4796 0.3947 0.037 Uiso 0.5 1 calc GR . P A 2
H20F H 0.5679 0.4501 0.4474 0.037 Uiso 0.5 1 calc GR . P A 2
C16A C 0.4665(6) 0.5375(4) 0.3200(3) 0.034(4) Uiso 0.5 1 d G . P A 2
H16D H 0.4456 0.4994 0.3201 0.051 Uiso 0.5 1 calc GR . P A 2
H16E H 0.5093 0.5359 0.3024 0.051 Uiso 0.5 1 calc GR . P A 2
H16F H 0.4276 0.5626 0.2931 0.051 Uiso 0.5 1 calc GR . P A 2
C59B C 0.1327(7) 0.7183(5) 0.1817(6) 0.024(3) Uiso 0.5 1 d . . P S 2
H59D H 0.0787 0.7152 0.1768 0.037 Uiso 0.5 1 calc GR . P S 2
H59E H 0.1443 0.7571 0.1715 0.037 Uiso 0.5 1 calc GR . P S 2
H59F H 0.1616 0.7092 0.2263 0.037 Uiso 0.5 1 calc GR . P S 2
C6B C 0.7642(10) 0.6927(10) 0.3491(10) 0.024(5) Uiso 0.5 1 d . . P G 2
H6BA H 0.7771 0.6538 0.3642 0.036 Uiso 0.5 1 calc GR . P G 2
H6BB H 0.7975 0.7192 0.3792 0.036 Uiso 0.5 1 calc GR . P G 2
H6BC H 0.7705 0.6972 0.3060 0.036 Uiso 0.5 1 calc GR . P G 2
C42B C 0.7482(9) 0.6785(8) 0.6217(8) 0.036(4) Uiso 0.5 1 d . . P F 2
H42C H 0.7373 0.6418 0.6392 0.044 Uiso 0.5 1 calc R . P F 2
H42D H 0.7567 0.7080 0.6556 0.044 Uiso 0.5 1 calc R . P F 2
C7A C 0.6868(13) 0.7830(13) 0.4388(14) 0.078(9) Uiso 0.5 1 d . . P N 2
H7AA H 0.6620 0.7783 0.4726 0.118 Uiso 0.5 1 calc GR . P N 2
H7AB H 0.6802 0.8220 0.4228 0.118 Uiso 0.5 1 calc GR . P N 2
H7AC H 0.7406 0.7747 0.4567 0.118 Uiso 0.5 1 calc GR . P N 2
C9A C 0.4806(6) 0.6879(6) 0.2515(6) 0.029(3) Uiso 0.5 1 d . . P P 2
H9AA H 0.4808 0.6479 0.2395 0.043 Uiso 0.5 1 calc GR . P P 2
H9AB H 0.4763 0.7116 0.2134 0.043 Uiso 0.5 1 calc GR . P P 2
H9AC H 0.4378 0.6952 0.2680 0.043 Uiso 0.5 1 calc GR . P P 2
C63A C 0.4390(4) 0.4311(4) 0.0138(4) 0.036(4) Uiso 0.5 1 d . . P V 2
C62A C 0.4634(5) 0.4572(3) 0.0756(4) 0.039(4) Uiso 0.5 1 d G . P V 2
C66A C 0.5215(4) 0.4232(3) 0.1161(3) 0.045(4) Uiso 0.5 1 d G . P V 2
C65A C 0.5330(4) 0.3762(3) 0.0793(3) 0.035(4) Uiso 0.5 1 d G . P V 2
C64A C 0.4820(4) 0.3810(3) 0.0161(3) 0.024(3) Uiso 0.5 1 d G . P V 2
C68A C 0.3780(6) 0.4528(5) -0.0442(5) 0.106(8) Uiso 0.5 1 d G . P V 2
H68D H 0.3862 0.4380 -0.0838 0.159 Uiso 0.5 1 calc GR . P V 2
H68E H 0.3794 0.4943 -0.0448 0.159 Uiso 0.5 1 calc GR . P V 2
H68F H 0.3287 0.4402 -0.0416 0.159 Uiso 0.5 1 calc GR . P V 2
C67A C 0.4329(8) 0.5115(4) 0.0949(6) 0.191(16) Uiso 0.5 1 d G . P V 2
H67D H 0.3857 0.5036 0.1047 0.287 Uiso 0.5 1 calc GR . P V 2
H67E H 0.4235 0.5387 0.0592 0.287 Uiso 0.5 1 calc GR . P V 2
H67F H 0.4697 0.5274 0.1332 0.287 Uiso 0.5 1 calc GR . P V 2
C71A C 0.5637(7) 0.4351(5) 0.1860(4) 0.083(6) Uiso 0.5 1 d G . P V 2
H71D H 0.6127 0.4520 0.1887 0.124 Uiso 0.5 1 calc GR . P V 2
H71E H 0.5712 0.3996 0.2105 0.124 Uiso 0.5 1 calc GR . P V 2
H71F H 0.5345 0.4615 0.2040 0.124 Uiso 0.5 1 calc GR . P V 2
C70A C 0.5896(6) 0.3292(4) 0.1032(5) 0.067(5) Uiso 0.5 1 d G . P V 2
H70D H 0.6256 0.3403 0.1445 0.101 Uiso 0.5 1 calc GR . P V 2
H70E H 0.6165 0.3221 0.0714 0.101 Uiso 0.5 1 calc GR . P V 2
H70F H 0.5633 0.2946 0.1094 0.101 Uiso 0.5 1 calc GR . P V 2
C69A C 0.4748(7) 0.3401(5) -0.0390(4) 0.093(7) Uiso 0.5 1 d G . P V 2
H69D H 0.4215 0.3357 -0.0634 0.139 Uiso 0.5 1 calc GR . P V 2
H69E H 0.4956 0.3033 -0.0217 0.139 Uiso 0.5 1 calc GR . P V 2
H69F H 0.5025 0.3548 -0.0676 0.139 Uiso 0.5 1 calc GR . P V 2
C8A C 0.5106(8) 0.7723(7) 0.3749(7) 0.031(4) Uiso 0.5 1 d . . P O 2
H8AA H 0.4615 0.7559 0.3521 0.046 Uiso 0.5 1 calc GR . P O 2
H8AB H 0.5122 0.8119 0.3617 0.046 Uiso 0.5 1 calc GR . P O 2
H8AC H 0.5184 0.7706 0.4217 0.046 Uiso 0.5 1 calc GR . P O 2
C29A C 0.9989(8) 0.5340(7) 0.3677(7) 0.033(4) Uiso 0.5 1 d . . P M 2
H29D H 0.9736 0.5546 0.3946 0.050 Uiso 0.5 1 calc GR . P M 2
H29E H 1.0286 0.5605 0.3504 0.050 Uiso 0.5 1 calc GR . P M 2
H29F H 1.0322 0.5051 0.3938 0.050 Uiso 0.5 1 calc GR . P M 2
C43B C 0.8176(8) 0.6739(8) 0.5917(8) 0.027(4) Uiso 0.5 1 d . . P F 2
H43C H 0.8373 0.7119 0.5859 0.032 Uiso 0.5 1 calc R . P F 2
H43D H 0.8591 0.6509 0.6198 0.032 Uiso 0.5 1 calc R . P F 2
C30B C 0.8219(10) 0.5748(8) 0.2501(10) 0.056(5) Uiso 0.5 1 d . . P J 2
H30D H 0.7750 0.5665 0.2161 0.084 Uiso 0.5 1 calc GR . P J 2
H30E H 0.8502 0.6039 0.2348 0.084 Uiso 0.5 1 calc GR . P J 2
H30F H 0.8101 0.5886 0.2887 0.084 Uiso 0.5 1 calc GR . P J 2
C26B C 0.7753(9) 0.4646(8) 0.1651(9) 0.044(5) Uiso 0.5 1 d . . P K 2
H26D H 0.7682 0.4237 0.1580 0.066 Uiso 0.5 1 calc GR . P K 2
H26E H 0.7852 0.4820 0.1274 0.066 Uiso 0.5 1 calc GR . P K 2
H26F H 0.7298 0.4812 0.1716 0.066 Uiso 0.5 1 calc GR . P K 2
C60B C 0.0082(8) 0.6629(7) 0.0570(8) 0.033(4) Uiso 0.5 1 d . . P T 2
H60D H -0.0169 0.6260 0.0468 0.049 Uiso 0.5 1 calc GR . P T 2
H60E H -0.0043 0.6864 0.0179 0.049 Uiso 0.5 1 calc GR . P T 2
H60F H -0.0090 0.6818 0.0903 0.049 Uiso 0.5 1 calc GR . P T 2
C28B C 1.0251(8) 0.4122(7) 0.3267(8) 0.031(4) Uiso 0.5 1 d . . P H 2
H28D H 1.0319 0.4067 0.3730 0.047 Uiso 0.5 1 calc GR . P H 2
H28E H 1.0703 0.4298 0.3208 0.047 Uiso 0.5 1 calc GR . P H 2
H28F H 1.0167 0.3754 0.3047 0.047 Uiso 0.5 1 calc GR . P H 2

loop_
_atom_site_aniso_label
_atom_site_aniso_U_11
_atom_site_aniso_U_22
_atom_site_aniso_U_33
_atom_site_aniso_U_23
_atom_site_aniso_U_13
_atom_site_aniso_U_12
Sm1 0.0284(2) 0.0240(3) 0.0268(2) 0.0016(2) 0.00992(19) -0.0015(2)
Sm2 0.0364(2) 0.0265(3) 0.0269(2) -0.0003(2) 0.0152(2) 0.0013(2)
S2 0.0384(12) 0.0357(17) 0.0436(14) -0.0003(12) 0.0167(11) 0.0012(11)
S1 0.0473(14) 0.0338(18) 0.0395(14) -0.0076(13) 0.0160(12) 0.0015(12)
O1 0.054(4) 0.027(4) 0.053(4) -0.005(3) 0.037(3) 0.004(3)
O2 0.049(4) 0.035(5) 0.032(3) -0.008(3) 0.009(3) 0.000(3)
C40 0.046(4) 0.039(4) 0.062(5) 0.001(4) 0.031(4) -0.003(3)
C22 0.055(5) 0.032(4) 0.031(4) -0.006(4) 0.029(4) 0.005(4)
C35 0.046(4) 0.027(4) 0.034(4) 0.004(3) 0.013(3) -0.004(3)
C44 0.050(5) 0.071(7) 0.056(5) -0.005(5) 0.016(4) 0.014(4)
C3 0.036(4) 0.030(4) 0.062(5) 0.021(4) 0.025(4) 0.006(3)
C37 0.060(4) 0.064(5) 0.030(4) 0.013(4) 0.004(3) -0.009(4)
C38 0.047(4) 0.044(4) 0.049(4) 0.005(4) 0.015(3) 0.019(3)
C21 0.036(4) 0.062(7) 0.025(4) 0.016(5) 0.007(3) 0.003(4)
C25 0.041(4) 0.035(5) 0.041(5) 0.006(4) 0.028(4) -0.001(4)
C34 0.043(4) 0.031(4) 0.036(4) 0.001(3) 0.012(3) 0.001(3)
C2 0.054(4) 0.015(3) 0.038(4) 0.008(3) 0.028(3) 0.003(3)
C41 0.060(5) 0.048(6) 0.045(5) -0.013(4) 0.027(4) -0.011(4)
C45 0.032(3) 0.025(4) 0.032(4) 0.022(3) 0.004(3) -0.004(3)
C31 0.062(6) 0.025(5) 0.024(4) 0.002(3) 0.016(4) 0.009(4)
C36 0.071(5) 0.033(4) 0.036(4) 0.001(3) 0.026(4) 0.002(3)
C24 0.034(4) 0.058(6) 0.030(4) -0.003(4) 0.016(3) -0.003(4)
C5 0.044(3) 0.026(3) 0.029(3) 0.015(2) 0.015(3) -0.004(3)
C23 0.026(4) 0.056(7) 0.035(4) 0.008(4) 0.016(3) 0.010(4)
C4 0.041(4) 0.034(5) 0.040(4) 0.018(3) -0.005(3) -0.008(3)
C32 0.038(4) 0.048(6) 0.030(4) -0.001(4) 0.008(3) -0.003(4)
C33 0.051(5) 0.023(5) 0.046(5) 0.011(4) 0.024(4) 0.013(4)
C1 0.046(5) 0.024(6) 0.036(5) 0.004(4) 0.028(4) -0.003(4)
C39 0.063(5) 0.043(5) 0.045(4) -0.009(4) 0.005(4) -0.020(4)
Sm4 0.0310(2) 0.0248(3) 0.0287(3) 0.0014(2) 0.0114(2) 0.0008(2)
Sm3 0.0334(2) 0.0259(3) 0.0255(2) -0.0005(2) 0.0115(2) 0.0019(2)
S3 0.0401(13) 0.0389(17) 0.0381(14) -0.0009(12) 0.0108(11) 0.0073(12)
S4 0.0438(13) 0.0385(19) 0.0387(14) -0.0088(13) 0.0140(11) 0.0034(12)
O3 0.049(3) 0.031(4) 0.047(4) 0.010(3) 0.023(3) 0.007(3)
O4 0.038(3) 0.047(5) 0.033(3) -0.007(3) 0.010(3) 0.007(3)
C52 0.050(4) 0.080(7) 0.059(5) 0.045(5) 0.020(4) 0.020(4)
C82 0.051(5) 0.053(7) 0.069(7) -0.020(5) 0.009(5) 0.001(4)
C48 0.040(5) 0.022(4) 0.043(5) -0.006(4) 0.021(4) -0.009(4)
C54 0.037(4) 0.061(5) 0.048(4) 0.004(4) 0.006(3) -0.017(3)
C57 0.055(5) 0.042(6) 0.043(5) 0.031(4) 0.031(4) 0.016(4)
C59 0.076(7) 0.022(4) 0.033(4) 0.008(3) 0.024(4) -0.009(5)
C56 0.049(4) 0.090(7) 0.027(4) -0.013(4) 0.011(3) -0.017(4)
C51 0.039(4) 0.051(6) 0.020(3) 0.003(4) 0.010(3) -0.009(4)
C50 0.033(4) 0.033(4) 0.035(4) 0.000(3) 0.018(3) -0.001(3)
C58 0.034(4) 0.049(7) 0.041(5) 0.015(5) 0.009(4) -0.016(4)
C60 0.035(4) 0.032(5) 0.042(5) 0.018(4) 0.015(3) 0.007(3)
C47 0.032(4) 0.048(6) 0.040(5) 0.017(4) 0.021(4) 0.006(4)
C61 0.057(5) 0.048(5) 0.021(4) 0.002(3) 0.003(3) 0.004(4)
C46 0.057(6) 0.012(5) 0.042(6) 0.008(4) 0.025(5) 0.006(4)
C49 0.035(4) 0.046(7) 0.036(4) 0.003(4) 0.013(3) 0.006(4)
C53 0.092(6) 0.027(4) 0.063(5) -0.001(4) 0.048(5) -0.002(4)
C55 0.042(4) 0.051(5) 0.053(4) 0.001(4) 0.026(3) -0.001(3)

loop_
_atom_type_symbol
_atom_type_description
_atom_type_scat_dispersion_real
_atom_type_scat_dispersion_imag
_atom_type_scat_source
C C 0.0033 0.0016 'International Tables Vol C Tables 4.2.6.8 and 6.1.1.4'
H H 0.0000 0.0000 'International Tables Vol C Tables 4.2.6.8 and 6.1.1.4'
O O 0.0106 0.0060 'International Tables Vol C Tables 4.2.6.8 and 6.1.1.4'
S S 0.1246 0.1234 'International Tables Vol C Tables 4.2.6.8 and 6.1.1.4'
Sm Sm -0.1638 3.4418 'International Tables Vol C Tables 4.2.6.8 and 6.1.1.4'

loop_
_geom_angle_atom_site_label_1
_geom_angle_atom_site_label_2
_geom_angle_atom_site_label_3
_geom_angle
_geom_angle_site_symmetry_1
_geom_angle_site_symmetry_3
O1 Sm1 O2 87.5(2) . .
O1 Sm1 C3 130.5(3) . .
O1 Sm1 C2 108.4(2) . .
O1 Sm1 C45 81.5(3) . .
O1 Sm1 C5 82.9(2) . .
O1 Sm1 C4 112.2(3) . .
O1 Sm1 C11B 93.4(4) . .
O1 Sm1 C15B 80.0(4) . .
O1 Sm1 C12B 123.9(4) . .
O1 Sm1 C13B 130.8(4) . .
O1 Sm1 C14B 102.1(4) . .
O2 Sm1 C3 99.9(2) . .
O2 Sm1 C2 78.5(2) . .
O2 Sm1 C45 89.9(2) . .
O2 Sm1 C5 119.5(2) . .
O2 Sm1 C4 127.2(2) . .
O2 Sm1 C11B 129.1(3) . .
O2 Sm1 C15B 99.3(4) . .
O2 Sm1 C12B 122.1(4) . .
O2 Sm1 C13B 91.7(4) . .
O2 Sm1 C14B 78.3(3) . .
C3 Sm1 C2 30.1(2) . .
C3 Sm1 C45 49.9(2) . .
C3 Sm1 C5 50.8(2) . .
C3 Sm1 C4 30.3(2) . .
C2 Sm1 C5 49.5(2) . .
C45 Sm1 C2 29.8(2) . .
C45 Sm1 C5 29.6(2) . .
C4 Sm1 C2 49.1(2) . .
C4 Sm1 C45 49.15(19) . .
C4 Sm1 C5 30.7(2) . .
C11B Sm1 C3 116.8(4) . .
C11B Sm1 C2 146.3(3) . .
C11B Sm1 C45 140.5(3) . .
C11B Sm1 C5 111.0(3) . .
C11B Sm1 C4 99.3(3) . .
C11B Sm1 C15B 32.0(4) . .
C11B Sm1 C12B 30.5(4) . .
C11B Sm1 C13B 51.3(4) . .
C11B Sm1 C14B 51.8(4) . .
C15B Sm1 C3 144.4(4) . .
C15B Sm1 C2 171.1(3) . .
C15B Sm1 C45 159.0(3) . .
C15B Sm1 C5 136.6(4) . .
C15B Sm1 C4 131.3(4) . .
C15B Sm1 C14B 31.3(5) . .
C12B Sm1 C3 93.2(3) . .
C12B Sm1 C2 122.7(3) . .
C12B Sm1 C45 136.8(3) . .
C12B Sm1 C5 112.3(3) . .
C12B Sm1 C4 87.7(3) . .
C12B Sm1 C15B 51.2(4) . .
C12B Sm1 C13B 30.5(4) . .
C12B Sm1 C14B 50.5(4) . .
C13B Sm1 C3 98.1(4) . .
C13B Sm1 C2 119.7(3) . .
C13B Sm1 C45 147.7(4) . .
C13B Sm1 C5 136.9(4) . .
C13B Sm1 C4 107.1(4) . .
C13B Sm1 C15B 51.6(4) . .
C13B Sm1 C14B 30.8(4) . .
C14B Sm1 C3 127.4(4) . .
C14B Sm1 C2 140.5(4) . .
C14B Sm1 C45 167.4(4) . .
C14B Sm1 C5 162.0(3) . .
C14B Sm1 C4 136.7(3) . .
S2 Sm2 S1 64.86(8) . .
C22 Sm2 S2 116.37(18) . .
C22 Sm2 S1 131.8(2) . .
C22 Sm2 C35 124.8(3) . .
C22 Sm2 C21 30.6(3) . .
C22 Sm2 C25 49.7(3) . .
C22 Sm2 C34 95.6(3) . .
C22 Sm2 C31 138.3(3) . .
C22 Sm2 C24 50.1(3) . .
C22 Sm2 C23 31.1(2) . .
C22 Sm2 C33 88.6(3) . .
C35 Sm2 S2 83.03(19) . .
C35 Sm2 S1 103.4(2) . .
C21 Sm2 S2 87.4(2) . .
C21 Sm2 S1 112.0(3) . .
C21 Sm2 C35 134.9(3) . .
C21 Sm2 C25 29.5(3) . .
C21 Sm2 C34 113.1(3) . .
C21 Sm2 C31 162.5(3) . .
C21 Sm2 C24 49.5(2) . .
C21 Sm2 C33 116.5(3) . .
C25 Sm2 S2 84.83(17) . .
C25 Sm2 S1 84.5(2) . .
C25 Sm2 C35 160.9(2) . .
C25 Sm2 C34 142.3(3) . .
C25 Sm2 C31 167.9(3) . .
C25 Sm2 C33 136.9(3) . .
C34 Sm2 S2 102.48(17) . .
C34 Sm2 S1 132.26(19) . .
C34 Sm2 C35 29.8(2) . .
C34 Sm2 C31 49.4(3) . .
C34 Sm2 C33 29.8(2) . .
C31 Sm2 S2 95.7(2) . .
C31 Sm2 S1 84.8(2) . .
C31 Sm2 C35 29.7(2) . .
C24 Sm2 S2 111.1(2) . .
C24 Sm2 S1 83.2(2) . .
C24 Sm2 C35 165.9(3) . .
C24 Sm2 C25 30.1(2) . .
C24 Sm2 C34 139.9(3) . .
C24 Sm2 C31 142.2(2) . .
C24 Sm2 C33 117.1(3) . .
C23 Sm2 S2 133.63(19) . .
C23 Sm2 S1 109.9(2) . .
C23 Sm2 C35 138.4(3) . .
C23 Sm2 C21 50.1(2) . .
C23 Sm2 C25 49.3(2) . .
C23 Sm2 C34 110.4(3) . .
C23 Sm2 C31 130.5(3) . .
C23 Sm2 C24 29.5(3) . .
C23 Sm2 C33 89.9(3) . .
C32 Sm2 S2 126.0(2) . .
C32 Sm2 S1 98.7(2) . .
C32 Sm2 C22 112.1(3) . .
C32 Sm2 C35 49.5(2) . .
C32 Sm2 C21 142.6(3) . .
C32 Sm2 C25 147.5(2) . .
C32 Sm2 C34 49.7(2) . .
C32 Sm2 C31 30.3(3) . .
C32 Sm2 C24 117.7(3) . .
C32 Sm2 C23 100.3(3) . .
C32 Sm2 C33 30.3(3) . .
C33 Sm2 S2 130.8(2) . .
C33 Sm2 S1 128.9(2) . .
C33 Sm2 C35 49.1(3) . .
C33 Sm2 C31 49.6(3) . .
C1 S2 Sm2 88.0(3) . .
C1 S1 Sm2 87.3(4) . .
C1 O1 Sm1 171.0(6) . .
C44 O2 Sm1 119.4(6) . .
C41 O2 Sm1 130.0(5) . .
C41 O2 C44 110.5(7) . .
H40A C40 H40B 109.5 . .
H40A C40 H40C 109.5 . .
H40B C40 H40C 109.5 . .
C35 C40 H40A 109.5 . .
C35 C40 H40B 109.5 . .
C35 C40 H40C 109.5 . .
C21 C22 Sm2 75.5(5) . .
C21 C22 C23 106.1(7) . .
C21 C22 C27A 133.6(9) . .
C21 C22 C27B 115.9(9) . .
C23 C22 Sm2 75.0(5) . .
C23 C22 C27A 118.9(9) . .
C23 C22 C27B 137.3(9) . .
C27A C22 Sm2 124.8(8) . .
C27B C22 Sm2 121.8(8) . .
C40 C35 Sm2 121.6(5) . .
C34 C35 Sm2 73.5(5) . .
C34 C35 C40 127.1(7) . .
C31 C35 Sm2 73.6(5) . .
C31 C35 C40 125.1(9) . .
C31 C35 C34 107.7(7) . .
O2 C44 H44A 111.0 . .
O2 C44 H44B 111.0 . .
O2 C44 H44C 111.7 . .
O2 C44 H44D 111.7 . .
O2 C44 C43A 104.0(11) . .
O2 C44 C43B 100.6(10) . .
H44A C44 H44B 109.0 . .
H44C C44 H44D 109.4 . .
C43A C44 H44A 111.0 . .
C43A C44 H44B 111.0 . .
C43B C44 H44C 111.7 . .
C43B C44 H44D 111.7 . .
C2 C3 Sm1 75.8(4) . .
C2 C3 C4 106.2(7) . .
C2 C3 C8B 114.5(10) . .
C2 C3 C8A 132.3(9) . .
C4 C3 Sm1 75.2(4) . .
C4 C3 C8B 138.8(10) . .
C4 C3 C8A 121.1(9) . .
C8B C3 Sm1 120.4(8) . .
C8A C3 Sm1 120.3(7) . .
H37A C37 H37B 109.5 . .
H37A C37 H37C 109.5 . .
H37B C37 H37C 109.5 . .
C32 C37 H37A 109.5 . .
C32 C37 H37B 109.5 . .
C32 C37 H37C 109.5 . .
H38A C38 H38B 109.5 . .
H38A C38 H38C 109.5 . .
H38B C38 H38C 109.5 . .
C33 C38 H38A 109.5 . .
C33 C38 H38B 109.5 . .
C33 C38 H38C 109.5 . .
C22 C21 Sm2 73.9(5) . .
C22 C21 C26A 132.5(12) . .
C22 C21 C26B 115.6(11) . .
C25 C21 Sm2 75.5(5) . .
C25 C21 C22 108.3(7) . .
C25 C21 C26A 118.6(12) . .
C25 C21 C26B 136.0(11) . .
C26A C21 Sm2 122.8(10) . .
C26B C21 Sm2 119.3(9) . .
C21 C25 Sm2 75.0(6) . .
C21 C25 C24 109.0(8) . .
C21 C25 C30A 132.8(9) . .
C21 C25 C30B 114.7(10) . .
C24 C25 Sm2 74.8(5) . .
C24 C25 C30A 118.1(10) . .
C24 C25 C30B 136.0(11) . .
C30A C25 Sm2 119.2(7) . .
C30B C25 Sm2 120.8(8) . .
C35 C34 Sm2 76.7(5) . .
C35 C34 C39 125.7(7) . .
C33 C34 Sm2 75.1(5) . .
C33 C34 C35 108.6(7) . .
C33 C34 C39 125.6(8) . .
C39 C34 Sm2 118.2(5) . .
C3 C2 Sm1 74.1(4) . .
C3 C2 C7B 130.3(9) . .
C3 C2 C7A 118.0(11) . .
C45 C2 Sm1 74.7(3) . .
C45 C2 C3 108.8(6) . .
C45 C2 C7B 120.5(8) . .
C45 C2 C7A 133.2(11) . .
C7B C2 Sm1 123.1(7) . .
C7A C2 Sm1 119.0(12) . .
O2 C41 H41C 109.9 . .
O2 C41 H41D 109.9 . .
O2 C41 H41A 111.6 . .
O2 C41 H41B 111.6 . .
O2 C41 C42A 101.0(8) . .
H41C C41 H41D 108.3 . .
H41A C41 H41B 109.4 . .
C42A C41 H41A 111.6 . .
C42A C41 H41B 111.6 . .
C42B C41 O2 109.1(10) . .
C42B C41 H41C 109.9 . .
C42B C41 H41D 109.9 . .
C2 C45 Sm1 75.5(4) . .
C2 C45 C6A 121.1(11) . .
C2 C45 C6B 130.8(10) . .
C5 C45 Sm1 75.6(4) . .
C5 C45 C2 109.8(6) . .
C5 C45 C6A 128.8(12) . .
C5 C45 C6B 119.2(10) . .
C6A C45 Sm1 120.3(12) . .
C6B C45 Sm1 118.8(9) . .
C35 C31 Sm2 76.7(5) . .
C35 C31 C36 125.0(8) . .
C35 C31 C32 107.7(8) . .
C36 C31 Sm2 117.9(6) . .
C32 C31 Sm2 72.7(5) . .
C32 C31 C36 127.3(8) . .
C31 C36 H36A 109.5 . .
C31 C36 H36B 109.5 . .
C31 C36 H36C 109.5 . .
H36A C36 H36B 109.5 . .
H36A C36 H36C 109.5 . .
H36B C36 H36C 109.5 . .
C25 C24 Sm2 75.1(5) . .
C25 C24 C29B 117.1(10) . .
C25 C24 C29A 136.6(10) . .
C23 C24 Sm2 74.9(5) . .
C23 C24 C25 108.3(7) . .
C23 C24 C29B 134.5(9) . .
C23 C24 C29A 115.1(9) . .
C29B C24 Sm2 118.4(7) . .
C29A C24 Sm2 116.9(7) . .
C45 C5 Sm1 74.8(4) . .
C45 C5 C4 105.8(6) . .
C45 C5 C10A 122.8(9) . .
C45 C5 C10B 136.4(9) . .
C4 C5 Sm1 74.1(4) . .
C4 C5 C10A 131.1(9) . .
C4 C5 C10B 117.6(8) . .
C10A C5 Sm1 121.5(8) . .
C10B C5 Sm1 119.9(8) . .
C22 C23 Sm2 73.9(5) . .
C22 C23 C28A 134.5(11) . .
C22 C23 C28B 118.8(10) . .
C24 C23 Sm2 75.6(5) . .
C24 C23 C22 108.3(6) . .
C24 C23 C28A 116.9(10) . .
C24 C23 C28B 133.0(10) . .
C28A C23 Sm2 121.4(9) . .
C28B C23 Sm2 117.8(8) . .
C3 C4 Sm1 74.5(4) . .
C3 C4 C5 109.3(6) . .
C3 C4 C9B 110.2(9) . .
C3 C4 C9A 132.5(9) . .
C5 C4 Sm1 75.2(4) . .
C5 C4 C9B 138.2(9) . .
C5 C4 C9A 117.8(9) . .
C9B C4 Sm1 128.8(6) . .
C9A C4 Sm1 122.5(6) . .
C37 C32 Sm2 114.8(6) . .
C31 C32 Sm2 77.0(5) . .
C31 C32 C37 126.1(8) . .
C33 C32 Sm2 76.9(5) . .
C33 C32 C37 125.6(8) . .
C33 C32 C31 108.3(7) . .
C38 C33 Sm2 125.7(6) . .
C34 C33 Sm2 75.1(5) . .
C34 C33 C38 125.7(8) . .
C34 C33 C32 107.6(8) . .
C32 C33 Sm2 72.8(5) . .
C32 C33 C38 125.9(7) . .
S1 C1 S2 119.8(7) . .
O1 C1 S2 119.4(7) . .
O1 C1 S1 120.8(8) . .
C34 C39 H39A 109.5 . .
C34 C39 H39B 109.5 . .
C34 C39 H39C 109.5 . .
H39A C39 H39B 109.5 . .
H39A C39 H39C 109.5 . .
H39B C39 H39C 109.5 . .
C22 C27A H27A 109.5 . .
C22 C27A H27B 109.5 . .
C22 C27A H27C 109.5 . .
H27A C27A H27B 109.5 . .
H27A C27A H27C 109.5 . .
H27B C27A H27C 109.5 . .
C44 C43A H43A 112.6 . .
C44 C43A H43B 112.6 . .
C44 C43A C42A 95.7(12) . .
H43A C43A H43B 110.1 . .
C42A C43A H43A 112.6 . .
C42A C43A H43B 112.6 . .
C45 C6A H6AA 109.5 . .
C45 C6A H6AB 109.5 . .
C45 C6A H6AC 109.5 . .
H6AA C6A H6AB 109.5 . .
H6AA C6A H6AC 109.5 . .
H6AB C6A H6AC 109.5 . .
C23 C28A H28A 109.5 . .
C23 C28A H28B 109.5 . .
C23 C28A H28C 109.5 . .
H28A C28A H28B 109.5 . .
H28A C28A H28C 109.5 . .
H28B C28A H28C 109.5 . .
C5 C10A H10A 109.5 . .
C5 C10A H10B 109.5 . .
C5 C10A H10C 109.5 . .
H10A C10A H10B 109.5 . .
H10A C10A H10C 109.5 . .
H10B C10A H10C 109.5 . .
C25 C30A H30A 109.5 . .
C25 C30A H30B 109.5 . .
C25 C30A H30C 109.5 . .
H30A C30A H30B 109.5 . .
H30A C30A H30C 109.5 . .
H30B C30A H30C 109.5 . .
C41 C42A H42A 111.7 . .
C41 C42A H42B 111.7 . .
C43A C42A C41 100.4(11) . .
C43A C42A H42A 111.7 . .
C43A C42A H42B 111.7 . .
H42A C42A H42B 109.5 . .
C21 C26A H26A 109.5 . .
C21 C26A H26B 109.5 . .
C21 C26A H26C 109.5 . .
H26A C26A H26B 109.5 . .
H26A C26A H26C 109.5 . .
H26B C26A H26C 109.5 . .
H19A C19B H19B 109.5 . .
H19A C19B H19C 109.5 . .
H19B C19B H19C 109.5 . .
C14B C19B H19A 109.5 . .
C14B C19B H19B 109.5 . .
C14B C19B H19C 109.5 . .
C24 C29B H29A 109.5 . .
C24 C29B H29B 109.5 . .
C24 C29B H29C 109.5 . .
H29A C29B H29B 109.5 . .
H29A C29B H29C 109.5 . .
H29B C29B H29C 109.5 . .
C16B C11B Sm1 121.0(11) . .
C15B C11B Sm1 77.8(9) . .
C15B C11B C16B 119.9(13) . .
C12B C11B Sm1 77.2(8) . .
C12B C11B C16B 130.2(13) . .
C12B C11B C15B 108.8(10) . .
C11B C16B H16A 109.5 . .
C11B C16B H16B 109.5 . .
C11B C16B H16C 109.5 . .
H16A C16B H16B 109.5 . .
H16A C16B H16C 109.5 . .
H16B C16B H16C 109.5 . .
C2 C7B H7BA 109.5 . .
C2 C7B H7BB 109.5 . .
C2 C7B H7BC 109.5 . .
H7BA C7B H7BB 109.5 . .
H7BA C7B H7BC 109.5 . .
H7BB C7B H7BC 109.5 . .
C11B C15B Sm1 70.2(8) . .
C11B C15B C20B 132.6(14) . .
C11B C15B C14B 105.2(10) . .
C20B C15B Sm1 123.2(10) . .
C14B C15B Sm1 75.1(9) . .
C14B C15B C20B 122.1(14) . .
H18A C18B H18B 109.5 . .
H18A C18B H18C 109.5 . .
H18B C18B H18C 109.5 . .
C13B C18B H18A 109.5 . .
C13B C18B H18B 109.5 . .
C13B C18B H18C 109.5 . .
C15B C20B H20A 109.5 . .
C15B C20B H20B 109.5 . .
C15B C20B H20C 109.5 . .
H20A C20B H20B 109.5 . .
H20A C20B H20C 109.5 . .
H20B C20B H20C 109.5 . .
H17A C17B H17B 109.5 . .
H17A C17B H17C 109.5 . .
H17B C17B H17C 109.5 . .
C12B C17B H17A 109.5 . .
C12B C17B H17B 109.5 . .
C12B C17B H17C 109.5 . .
C3 C8B H8BA 109.5 . .
C3 C8B H8BB 109.5 . .
C3 C8B H8BC 109.5 . .
H8BA C8B H8BB 109.5 . .
H8BA C8B H8BC 109.5 . .
H8BB C8B H8BC 109.5 . .
C11B C12B Sm1 72.3(9) . .
C11B C12B C17B 122.3(12) . .
C11B C12B C13B 110.0(9) . .
C17B C12B Sm1 135.3(9) . .
C13B C12B Sm1 75.6(8) . .
C13B C12B C17B 124.4(14) . .
C4 C9B H9BA 109.5 . .
C4 C9B H9BB 109.5 . .
C4 C9B H9BC 109.5 . .
H9BA C9B H9BB 109.5 . .
H9BA C9B H9BC 109.5 . .
H9BB C9B H9BC 109.5 . .
C18B C13B Sm1 129.7(10) . .
C12B C13B Sm1 73.9(9) . .
C12B C13B C18B 124.4(13) . .
C12B C13B C14B 108.1(11) . .
C14B C13B Sm1 76.1(8) . .
C14B C13B C18B 125.2(15) . .
C19B C14B Sm1 126.7(9) . .
C15B C14B Sm1 73.6(8) . .
C15B C14B C19B 121.8(16) . .
C13B C14B Sm1 73.1(9) . .
C13B C14B C19B 129.8(16) . .
C13B C14B C15B 107.7(10) . .
O3 Sm4 O4 87.7(2) . .
O3 Sm4 C63B 83.6(2) . .
O3 Sm4 C64B 111.1(2) . .
O3 Sm4 C72B 120.7(3) . .
O3 Sm4 C73B 128.7(3) . .
O3 Sm4 C74B 100.7(2) . .
O3 Sm4 C75B 78.9(2) . .
O3 Sm4 C76B 89.7(2) . .
O3 Sm4 C63A 91.6(3) . .
O3 Sm4 C62A 80.9(2) . .
O3 Sm4 C66A 103.8(2) . .
O4 Sm4 C63B 90.6(2) . .
O4 Sm4 C64B 80.2(2) . .
O4 Sm4 C72B 122.0(2) . .
O4 Sm4 C73B 91.1(2) . .
O4 Sm4 C74B 76.7(2) . .
O4 Sm4 C75B 96.2(2) . .
O4 Sm4 C76B 125.2(2) . .
O4 Sm4 C63A 81.7(2) . .
O4 Sm4 C62A 109.9(3) . .
O4 Sm4 C66A 130.3(2) . .
C63B Sm4 C64B 30.03(7) . .
C63B Sm4 C75B 160.9(2) . .
C64B Sm4 C75B 169.0(2) . .
C72B Sm4 C63B 137.52(19) . .
C72B Sm4 C64B 122.9(2) . .
C72B Sm4 C73B 31.09(11) . .
C72B Sm4 C74B 50.65(14) . .
C72B Sm4 C75B 50.58(14) . .
C72B Sm4 C76B 31.02(10) . .
C73B Sm4 C63B 147.7(2) . .
C73B Sm4 C64B 119.2(2) . .
C73B Sm4 C74B 30.43(10) . .
C73B Sm4 C75B 50.23(13) . .
C73B Sm4 C76B 50.92(15) . .
C74B Sm4 C63B 166.3(2) . .
C74B Sm4 C64B 139.5(2) . .
C74B Sm4 C75B 30.04(9) . .
C76B Sm4 C63B 143.35(19) . .
C76B Sm4 C64B 148.8(2) . .
C76B Sm4 C74B 50.21(13) . .
C76B Sm4 C75B 30.35(9) . .
C63A Sm4 C66A 50.31(13) . .
C62A Sm4 C63A 30.75(10) . .
C62A Sm4 C66A 30.63(9) . .
S3 Sm3 S4 64.59(8) . .
C48 Sm3 S3 95.89(19) . .
C48 Sm3 S4 85.25(18) . .
C48 Sm3 C59 138.0(3) . .
C48 Sm3 C60 129.6(2) . .
C48 Sm3 C47 30.6(2) . .
C57 Sm3 S3 86.1(2) . .
C57 Sm3 S4 84.6(3) . .
C57 Sm3 C48 167.6(3) . .
C57 Sm3 C59 49.1(3) . .
C57 Sm3 C50 136.1(3) . .
C57 Sm3 C58 30.3(3) . .
C57 Sm3 C60 49.2(3) . .
C57 Sm3 C47 160.6(3) . .
C57 Sm3 C61 29.6(2) . .
C59 Sm3 S3 116.6(2) . .
C59 Sm3 S4 131.5(2) . .
C59 Sm3 C47 125.7(3) . .
C51 Sm3 S3 99.47(19) . .
C51 Sm3 S4 131.7(2) . .
C51 Sm3 C48 49.6(3) . .
C51 Sm3 C57 142.2(3) . .
C51 Sm3 C59 96.8(3) . .
C51 Sm3 C50 30.5(2) . .
C51 Sm3 C58 112.0(3) . .
C51 Sm3 C60 111.2(3) . .
C51 Sm3 C47 29.4(3) . .
C51 Sm3 C61 140.6(3) . .
C51 Sm3 C49 49.8(2) . .
C50 Sm3 S3 129.01(16) . .
C50 Sm3 S4 130.93(17) . .
C50 Sm3 C48 49.9(2) . .
C50 Sm3 C59 88.2(3) . .
C50 Sm3 C58 114.4(3) . .
C50 Sm3 C60 89.5(2) . .
C50 Sm3 C47 49.8(3) . .
C50 Sm3 C61 117.0(3) . .
C58 Sm3 S3 88.4(2) . .
C58 Sm3 S4 112.7(3) . .
C58 Sm3 C48 161.5(3) . .
C58 Sm3 C59 29.6(3) . .
C58 Sm3 C60 49.6(2) . .
C58 Sm3 C47 134.0(3) . .
C58 Sm3 C61 49.4(2) . .
C60 Sm3 S3 134.48(19) . .
C60 Sm3 S4 111.2(2) . .
C60 Sm3 C59 30.1(2) . .
C60 Sm3 C47 138.7(3) . .
C47 Sm3 S3 81.1(2) . .
C47 Sm3 S4 102.8(2) . .
C61 Sm3 S3 112.3(2) . .
C61 Sm3 S4 84.4(2) . .
C61 Sm3 C48 141.8(2) . .
C61 Sm3 C59 48.8(3) . .
C61 Sm3 C60 29.4(2) . .
C61 Sm3 C47 166.6(3) . .
C49 Sm3 S3 125.2(2) . .
C49 Sm3 S4 100.5(2) . .
C49 Sm3 C48 29.5(2) . .
C49 Sm3 C57 147.6(3) . .
C49 Sm3 C59 111.8(3) . .
C49 Sm3 C50 30.6(2) . .
C49 Sm3 C58 141.1(3) . .
C49 Sm3 C60 100.3(3) . .
C49 Sm3 C47 49.5(2) . .
C49 Sm3 C61 118.4(3) . .
C46 S3 Sm3 87.5(4) . .
C46 S4 Sm3 86.4(4) . .
C46 O3 Sm4 170.5(7) . .
C82 O4 Sm4 134.4(5) . .
C82 O4 C85A 101.0(9) . .
C85B O4 Sm4 115.2(9) . .
C85B O4 C82 109.7(9) . .
C85A O4 Sm4 123.3(9) . .
H52A C52 H52B 109.5 . .
H52A C52 H52C 109.5 . .
H52B C52 H52C 109.5 . .
C47 C52 H52A 109.5 . .
C47 C52 H52B 109.5 . .
C47 C52 H52C 109.5 . .
O4 C82 H82A 112.1 . .
O4 C82 H82B 112.1 . .
O4 C82 H82C 109.8 . .
O4 C82 H82D 109.8 . .
O4 C82 C83B 98.4(12) . .
H82A C82 H82B 109.7 . .
H82C C82 H82D 108.2 . .
C83B C82 H82A 112.1 . .
C83B C82 H82B 112.1 . .
C83A C82 O4 109.4(9) . .
C83A C82 H82C 109.8 . .
C83A C82 H82D 109.8 . .
C47 C48 Sm3 75.7(5) . .
C47 C48 C53 125.0(8) . .
C49 C48 Sm3 74.1(5) . .
C49 C48 C47 107.8(7) . .
C49 C48 C53 127.1(8) . .
C53 C48 Sm3 118.7(5) . .
H54A C54 H54B 109.5 . .
H54A C54 H54C 109.5 . .
H54B C54 H54C 109.5 . .
C49 C54 H54A 109.5 . .
C49 C54 H54B 109.5 . .
C49 C54 H54C 109.5 . .
C58 C57 Sm3 75.8(6) . .
C58 C57 C57B 115.1(9) . .
C58 C57 C57A 136.8(10) . .
C61 C57 Sm3 76.3(5) . .
C61 C57 C58 108.4(9) . .
C61 C57 C57B 136.0(11) . .
C61 C57 C57A 114.6(11) . .
C57B C57 Sm3 119.8(7) . .
C57A C57 Sm3 117.4(9) . .
C58 C59 Sm3 74.3(6) . .
C58 C59 C60 108.5(9) . .
C58 C59 C59A 111.6(10) . .
C58 C59 C59B 132.8(9) . .
C60 C59 Sm3 74.5(5) . .
C60 C59 C59A 139.7(12) . .
C60 C59 C59B 118.3(9) . .
C59A C59 Sm3 119.6(8) . .
C59B C59 Sm3 122.5(7) . .
H56A C56 H56B 109.5 . .
H56A C56 H56C 109.5 . .
H56B C56 H56C 109.5 . .
C51 C56 H56A 109.5 . .
C51 C56 H56B 109.5 . .
C51 C56 H56C 109.5 . .
C56 C51 Sm3 119.3(5) . .
C50 C51 Sm3 75.4(4) . .
C50 C51 C56 122.7(9) . .
C47 C51 Sm3 77.6(6) . .
C47 C51 C56 127.0(7) . .
C47 C51 C50 110.0(7) . .
C51 C50 Sm3 74.1(4) . .
C51 C50 C49 105.7(8) . .
C51 C50 C55 127.4(8) . .
C49 C50 Sm3 74.1(5) . .
C49 C50 C55 125.8(7) . .
C55 C50 Sm3 126.3(5) . .
C57 C58 Sm3 73.8(6) . .
C57 C58 C58B 132.7(10) . .
C57 C58 C58A 111.1(12) . .
C59 C58 Sm3 76.1(5) . .
C59 C58 C57 106.8(7) . .
C59 C58 C58B 120.5(10) . .
C59 C58 C58A 142.1(13) . .
C58B C58 Sm3 114.0(7) . .
C58A C58 Sm3 116.4(10) . .
C59 C60 Sm3 75.4(5) . .
C59 C60 C60A 116.1(11) . .
C59 C60 C60B 134.5(10) . .
C61 C60 Sm3 74.9(5) . .
C61 C60 C59 107.1(7) . .
C61 C60 C60A 135.7(10) . .
C61 C60 C60B 117.8(9) . .
C60A C60 Sm3 124.0(8) . .
C60B C60 Sm3 121.9(7) . .
C52 C47 Sm3 122.6(6) . .
C48 C47 Sm3 73.7(5) . .
C48 C47 C52 128.8(10) . .
C51 C47 Sm3 73.0(5) . .
C51 C47 C52 124.1(9) . .
C51 C47 C48 106.9(7) . .
C57 C61 Sm3 74.1(5) . .
C57 C61 C61B 117.8(11) . .
C57 C61 C61A 134.2(12) . .
C60 C61 Sm3 75.6(5) . .
C60 C61 C57 109.1(8) . .
C60 C61 C61B 133.1(10) . .
C60 C61 C61A 116.4(11) . .
C61B C61 Sm3 117.5(8) . .
C61A C61 Sm3 111.5(9) . .
S3 C46 S4 121.5(7) . .
O3 C46 S3 120.1(7) . .
O3 C46 S4 118.5(8) . .
C48 C49 Sm3 76.5(5) . .
C48 C49 C54 126.6(8) . .
C48 C49 C50 109.6(6) . .
C54 C49 Sm3 117.3(6) . .
C50 C49 Sm3 75.3(5) . .
C50 C49 C54 123.7(8) . .
C48 C53 H53A 109.5 . .
C48 C53 H53B 109.5 . .
C48 C53 H53C 109.5 . .
H53A C53 H53B 109.5 . .
H53A C53 H53C 109.5 . .
H53B C53 H53C 109.5 . .
C50 C55 H55A 109.5 . .
C50 C55 H55B 109.5 . .
C50 C55 H55C 109.5 . .
H55A C55 H55B 109.5 . .
H55A C55 H55C 109.5 . .
H55B C55 H55C 109.5 . .
C59 C59A H59A 109.5 . .
C59 C59A H59B 109.5 . .
C59 C59A H59C 109.5 . .
H59A C59A H59B 109.5 . .
H59A C59A H59C 109.5 . .
H59B C59A H59C 109.5 . .
C60 C60A H60A 109.5 . .
C60 C60A H60B 109.5 . .
C60 C60A H60C 109.5 . .
H60A C60A H60B 109.5 . .
H60A C60A H60C 109.5 . .
H60B C60A H60C 109.5 . .
H84A C84B H84B 108.2 . .
C85B C84B H84A 109.7 . .
C85B C84B H84B 109.7 . .
C83B C84B H84A 109.7 . .
C83B C84B H84B 109.7 . .
C83B C84B C85B 110(2) . .
C62B C63B Sm4 75.8(2) . .
C62B C63B C68B 126.0 . .
C64B C63B Sm4 75.1(2) . .
C64B C63B C62B 108.0 . .
C64B C63B C68B 126.0 . .
C68B C63B Sm4 115.3(2) . .
C63B C62B Sm4 74.3(2) . .
C63B C62B C67B 126.0 . .
C66B C62B Sm4 75.7(2) . .
C66B C62B C63B 108.0 . .
C66B C62B C67B 126.0 . .
C67B C62B Sm4 116.1(2) . .
C62B C66B Sm4 74.5(2) . .
C62B C66B C71B 126.0 . .
C65B C66B Sm4 74.7(2) . .
C65B C66B C62B 108.0 . .
C65B C66B C71B 126.0 . .
C71B C66B Sm4 116.8(2) . .
C66B C65B Sm4 75.5(2) . .
C66B C65B C64B 108.0 . .
C66B C65B C70B 126.0 . .
C64B C65B Sm4 74.2(2) . .
C64B C65B C70B 126.0 . .
C70B C65B Sm4 116.3(2) . .
C63B C64B Sm4 74.9(2) . .
C63B C64B C65B 108.0 . .
C63B C64B C69B 126.0 . .
C65B C64B Sm4 75.9(2) . .
C65B C64B C69B 126.0 . .
C69B C64B Sm4 115.4(2) . .
C63B C68B H68A 109.5 . .
C63B C68B H68B 109.5 . .
C63B C68B H68C 109.5 . .
H68A C68B H68B 109.5 . .
H68A C68B H68C 109.5 . .
H68B C68B H68C 109.5 . .
C62B C67B H67A 109.5 . .
C62B C67B H67B 109.5 . .
C62B C67B H67C 109.5 . .
H67A C67B H67B 109.5 . .
H67A C67B H67C 109.5 . .
H67B C67B H67C 109.5 . .
C66B C71B H71A 109.5 . .
C66B C71B H71B 109.5 . .
C66B C71B H71C 109.5 . .
H71A C71B H71B 109.5 . .
H71A C71B H71C 109.5 . .
H71B C71B H71C 109.5 . .
C65B C70B H70A 109.5 . .
C65B C70B H70B 109.5 . .
C65B C70B H70C 109.5 . .
H70A C70B H70B 109.5 . .
H70A C70B H70C 109.5 . .
H70B C70B H70C 109.5 . .
C64B C69B H69A 109.5 . .
C64B C69B H69B 109.5 . .
C64B C69B H69C 109.5 . .
H69A C69B H69B 109.5 . .
H69A C69B H69C 109.5 . .
H69B C69B H69C 109.5 . .
C61 C61B H61A 109.5 . .
C61 C61B H61B 109.5 . .
C61 C61B H61C 109.5 . .
H61A C61B H61B 109.5 . .
H61A C61B H61C 109.5 . .
H61B C61B H61C 109.5 . .
O4 C85B C84B 105.6(16) . .
O4 C85B H85A 110.6 . .
O4 C85B H85B 110.6 . .
C84B C85B H85A 110.6 . .
C84B C85B H85B 110.6 . .
H85A C85B H85B 108.8 . .
C82 C83B H83A 109.8 . .
C82 C83B H83B 109.8 . .
C84B C83B C82 110(2) . .
C84B C83B H83A 109.8 . .
C84B C83B H83B 109.8 . .
H83A C83B H83B 108.2 . .
C73B C72B Sm4 75.9(3) . .
C73B C72B C76B 108.0 . .
C73B C72B C77B 126.0 . .
C76B C72B Sm4 76.3(3) . .
C76B C72B C77B 126.0 . .
C77B C72B Sm4 114.1(3) . .
C72B C73B Sm4 73.0(3) . .
C72B C73B C78B 126.0 . .
C74B C73B Sm4 77.5(3) . .
C74B C73B C72B 108.0 . .
C74B C73B C78B 126.0 . .
C78B C73B Sm4 115.7(2) . .
C73B C74B Sm4 72.1(3) . .
C73B C74B C75B 108.0 . .
C73B C74B C79B 126.0 . .
C75B C74B Sm4 75.2(3) . .
C75B C74B C79B 126.0 . .
C79B C74B Sm4 118.6(3) . .
C74B C75B Sm4 74.8(3) . .
C74B C75B C80B 126.0 . .
C76B C75B Sm4 72.3(3) . .
C76B C75B C74B 108.0 . .
C76B C75B C80B 126.0 . .
C80B C75B Sm4 118.9(3) . .
C72B C76B Sm4 72.6(3) . .
C72B C76B C75B 108.0 . .
C72B C76B C81B 126.0 . .
C75B C76B Sm4 77.4(3) . .
C75B C76B C81B 126.0 . .
C81B C76B Sm4 116.1(3) . .
C72B C77B H77A 109.5 . .
C72B C77B H77B 109.5 . .
C72B C77B H77C 109.5 . .
H77A C77B H77B 109.5 . .
H77A C77B H77C 109.5 . .
H77B C77B H77C 109.5 . .
C73B C78B H78A 109.5 . .
C73B C78B H78B 109.5 . .
C73B C78B H78C 109.5 . .
H78A C78B H78B 109.5 . .
H78A C78B H78C 109.5 . .
H78B C78B H78C 109.5 . .
C74B C79B H79A 109.5 . .
C74B C79B H79B 109.5 . .
C74B C79B H79C 109.5 . .
H79A C79B H79B 109.5 . .
H79A C79B H79C 109.5 . .
H79B C79B H79C 109.5 . .
C75B C80B H80A 109.5 . .
C75B C80B H80B 109.5 . .
C75B C80B H80C 109.5 . .
H80A C80B H80B 109.5 . .
H80A C80B H80C 109.5 . .
H80B C80B H80C 109.5 . .
C76B C81B H81A 109.5 . .
C76B C81B H81B 109.5 . .
C76B C81B H81C 109.5 . .
H81A C81B H81B 109.5 . .
H81A C81B H81C 109.5 . .
H81B C81B H81C 109.5 . .
C57 C57B H57A 109.5 . .
C57 C57B H57B 109.5 . .
C57 C57B H57C 109.5 . .
H57A C57B H57B 109.5 . .
H57A C57B H57C 109.5 . .
H57B C57B H57C 109.5 . .
C58 C58B H58A 109.5 . .
C58 C58B H58B 109.5 . .
C58 C58B H58C 109.5 . .
H58A C58B H58B 109.5 . .
H58A C58B H58C 109.5 . .
H58B C58B H58C 109.5 . .
C61 C61A H61D 109.5 . .
C61 C61A H61E 109.5 . .
C61 C61A H61F 109.5 . .
H61D C61A H61E 109.5 . .
H61D C61A H61F 109.5 . .
H61E C61A H61F 109.5 . .
C5 C10B H10D 109.5 . .
C5 C10B H10E 109.5 . .
C5 C10B H10F 109.5 . .
H10D C10B H10E 109.5 . .
H10D C10B H10F 109.5 . .
H10E C10B H10F 109.5 . .
O4 C85A H85C 107.7 . .
O4 C85A H85D 107.7 . .
H85C C85A H85D 107.1 . .
C84A C85A O4 119(2) . .
C84A C85A H85C 107.7 . .
C84A C85A H85D 107.7 . .
C57 C57A H57D 109.5 . .
C57 C57A H57E 109.5 . .
C57 C57A H57F 109.5 . .
H57D C57A H57E 109.5 . .
H57D C57A H57F 109.5 . .
H57E C57A H57F 109.5 . .
C58 C58A H58D 109.5 . .
C58 C58A H58E 109.5 . .
C58 C58A H58F 109.5 . .
H58D C58A H58E 109.5 . .
H58D C58A H58F 109.5 . .
H58E C58A H58F 109.5 . .
C22 C27B H27D 109.5 . .
C22 C27B H27E 109.5 . .
C22 C27B H27F 109.5 . .
H27D C27B H27E 109.5 . .
H27D C27B H27F 109.5 . .
H27E C27B H27F 109.5 . .
C82 C83A H83C 113.0 . .
C82 C83A H83D 113.0 . .
C82 C83A C84A 93.8(12) . .
H83C C83A H83D 110.4 . .
C84A C83A H83C 113.0 . .
C84A C83A H83D 113.0 . .
C85A C84A C83A 101.4(17) . .
C85A C84A H84C 111.5 . .
C85A C84A H84D 111.5 . .
C83A C84A H84C 111.5 . .
C83A C84A H84D 111.5 . .
H84C C84A H84D 109.3 . .
C76A C75A Sm4 77.4(2) . .
C76A C75A C80A 126.0 . .
C74A C75A Sm4 75.0(2) . .
C74A C75A C76A 108.0 . .
C74A C75A C80A 126.0 . .
C80A C75A Sm4 113.9(2) . .
C75A C76A Sm4 73.5(2) . .
C75A C76A C72A 108.0 . .
C75A C76A C81A 126.0 . .
C72A C76A Sm4 76.5(2) . .
C72A C76A C81A 126.0 . .
C81A C76A Sm4 116.0(2) . .
C76A C72A Sm4 74.8(2) . .
C76A C72A C0AA 126.0 . .
C73A C72A Sm4 74.2(2) . .
C73A C72A C76A 108.0 . .
C73A C72A C0AA 126.0 . .
C0AA C72A Sm4 117.02(19) . .
C72A C73A Sm4 77.0(2) . .
C72A C73A C74A 108.0 . .
C72A C73A C78A 126.0 . .
C74A C73A Sm4 73.7(2) . .
C74A C73A C78A 126.0 . .
C78A C73A Sm4 115.50(19) . .
C75A C74A Sm4 75.6(2) . .
C75A C74A C73A 108.0 . .
C75A C74A C79A 126.0 . .
C73A C74A Sm4 77.2(2) . .
C73A C74A C79A 126.0 . .
C79A C74A Sm4 113.56(19) . .
C75A C80A H80D 109.5 . .
C75A C80A H80E 109.5 . .
C75A C80A H80F 109.5 . .
H80D C80A H80E 109.5 . .
H80D C80A H80F 109.5 . .
H80E C80A H80F 109.5 . .
C76A C81A H81D 109.5 . .
C76A C81A H81E 109.5 . .
C76A C81A H81F 109.5 . .
H81D C81A H81E 109.5 . .
H81D C81A H81F 109.5 . .
H81E C81A H81F 109.5 . .
C72A C0AA H0AA 109.5 . .
C72A C0AA H0AB 109.5 . .
C72A C0AA H0AC 109.5 . .
H0AA C0AA H0AB 109.5 . .
H0AA C0AA H0AC 109.5 . .
H0AB C0AA H0AC 109.5 . .
C73A C78A H78D 109.5 . .
C73A C78A H78E 109.5 . .
C73A C78A H78F 109.5 . .
H78D C78A H78E 109.5 . .
H78D C78A H78F 109.5 . .
H78E C78A H78F 109.5 . .
C74A C79A H79D 109.5 . .
C74A C79A H79E 109.5 . .
C74A C79A H79F 109.5 . .
H79D C79A H79E 109.5 . .
H79D C79A H79F 109.5 . .
H79E C79A H79F 109.5 . .
C13A C12A Sm1 77.2(2) . .
C13A C12A C11A 108.0 . .
C13A C12A C17A 126.0 . .
C11A C12A Sm1 73.6(2) . .
C11A C12A C17A 126.0 . .
C17A C12A Sm1 115.4(2) . .
C12A C13A Sm1 73.9(2) . .
C12A C13A C18A 126.0 . .
C14A C13A Sm1 74.9(2) . .
C14A C13A C12A 108.0 . .
C14A C13A C18A 126.0 . .
C18A C13A Sm1 117.2(2) . .
C13A C14A Sm1 76.3(2) . .
C13A C14A C15A 108.0 . .
C13A C14A C19A 126.0 . .
C15A C14A Sm1 73.3(2) . .
C15A C14A C19A 126.0 . .
C19A C14A Sm1 116.4(2) . .
C14A C15A Sm1 77.6(2) . .
C14A C15A C11A 108.0 . .
C14A C15A C20A 126.0 . .
C11A C15A Sm1 74.6(2) . .
C11A C15A C20A 126.0 . .
C20A C15A Sm1 114.1(2) . .
C12A C11A Sm1 77.1(2) . .
C12A C11A C16A 126.0 . .
C15A C11A Sm1 75.9(2) . .
C15A C11A C12A 108.0 . .
C15A C11A C16A 126.0 . .
C16A C11A Sm1 113.5(2) . .
C12A C17A H17D 109.5 . .
C12A C17A H17E 109.5 . .
C12A C17A H17F 109.5 . .
H17D C17A H17E 109.5 . .
H17D C17A H17F 109.5 . .
H17E C17A H17F 109.5 . .
C13A C18A H18D 109.5 . .
C13A C18A H18E 109.5 . .
C13A C18A H18F 109.5 . .
H18D C18A H18E 109.5 . .
H18D C18A H18F 109.5 . .
H18E C18A H18F 109.5 . .
C14A C19A H19D 109.5 . .
C14A C19A H19E 109.5 . .
C14A C19A H19F 109.5 . .
H19D C19A H19E 109.5 . .
H19D C19A H19F 109.5 . .
H19E C19A H19F 109.5 . .
C15A C20A H20D 109.5 . .
C15A C20A H20E 109.5 . .
C15A C20A H20F 109.5 . .
H20D C20A H20E 109.5 . .
H20D C20A H20F 109.5 . .
H20E C20A H20F 109.5 . .
C11A C16A H16D 109.5 . .
C11A C16A H16E 109.5 . .
C11A C16A H16F 109.5 . .
H16D C16A H16E 109.5 . .
H16D C16A H16F 109.5 . .
H16E C16A H16F 109.5 . .
C59 C59B H59D 109.5 . .
C59 C59B H59E 109.5 . .
C59 C59B H59F 109.5 . .
H59D C59B H59E 109.5 . .
H59D C59B H59F 109.5 . .
H59E C59B H59F 109.5 . .
C45 C6B H6BA 109.5 . .
C45 C6B H6BB 109.5 . .
C45 C6B H6BC 109.5 . .
H6BA C6B H6BB 109.5 . .
H6BA C6B H6BC 109.5 . .
H6BB C6B H6BC 109.5 . .
C41 C42B H42C 112.0 . .
C41 C42B H42D 112.0 . .
C41 C42B C43B 98.6(12) . .
H42C C42B H42D 109.7 . .
C43B C42B H42C 112.0 . .
C43B C42B H42D 112.0 . .
C2 C7A H7AA 109.5 . .
C2 C7A H7AB 109.5 . .
C2 C7A H7AC 109.5 . .
H7AA C7A H7AB 109.5 . .
H7AA C7A H7AC 109.5 . .
H7AB C7A H7AC 109.5 . .
C4 C9A H9AA 109.5 . .
C4 C9A H9AB 109.5 . .
C4 C9A H9AC 109.5 . .
H9AA C9A H9AB 109.5 . .
H9AA C9A H9AC 109.5 . .
H9AB C9A H9AC 109.5 . .
C62A C63A Sm4 73.4(3) . .
C62A C63A C64A 108.0 . .
C62A C63A C68A 126.0 . .
C64A C63A Sm4 77.6(3) . .
C64A C63A C68A 126.0 . .
C68A C63A Sm4 115.2(3) . .
C63A C62A Sm4 75.9(3) . .
C63A C62A C67A 126.0 . .
C66A C62A Sm4 76.7(3) . .
C66A C62A C63A 108.0 . .
C66A C62A C67A 126.0 . .
C67A C62A Sm4 113.8(3) . .
C62A C66A Sm4 72.7(3) . .
C62A C66A C65A 108.0 . .
C62A C66A C71A 126.0 . .
C65A C66A Sm4 77.4(3) . .
C65A C66A C71A 126.0 . .
C71A C66A Sm4 116.0(3) . .
C66A C65A Sm4 72.6(3) . .
C66A C65A C70A 126.0 . .
C64A C65A Sm4 74.7(3) . .
C64A C65A C66A 108.0 . .
C64A C65A C70A 126.0 . .
C70A C65A Sm4 118.6(3) . .
C63A C64A Sm4 72.2(3) . .
C63A C64A C69A 126.0 . .
C65A C64A Sm4 75.6(3) . .
C65A C64A C63A 108.0 . .
C65A C64A C69A 126.0 . .
C69A C64A Sm4 118.1(3) . .
C63A C68A H68D 109.5 . .
C63A C68A H68E 109.5 . .
C63A C68A H68F 109.5 . .
H68D C68A H68E 109.5 . .
H68D C68A H68F 109.5 . .
H68E C68A H68F 109.5 . .
C62A C67A H67D 109.5 . .
C62A C67A H67E 109.5 . .
C62A C67A H67F 109.5 . .
H67D C67A H67E 109.5 . .
H67D C67A H67F 109.5 . .
H67E C67A H67F 109.5 . .
C66A C71A H71D 109.5 . .
C66A C71A H71E 109.5 . .
C66A C71A H71F 109.5 . .
H71D C71A H71E 109.5 . .
H71D C71A H71F 109.5 . .
H71E C71A H71F 109.5 . .
C65A C70A H70D 109.5 . .
C65A C70A H70E 109.5 . .
C65A C70A H70F 109.5 . .
H70D C70A H70E 109.5 . .
H70D C70A H70F 109.5 . .
H70E C70A H70F 109.5 . .
C64A C69A H69D 109.5 . .
C64A C69A H69E 109.5 . .
C64A C69A H69F 109.5 . .
H69D C69A H69E 109.5 . .
H69D C69A H69F 109.5 . .
H69E C69A H69F 109.5 . .
C3 C8A H8AA 109.5 . .
C3 C8A H8AB 109.5 . .
C3 C8A H8AC 109.5 . .
H8AA C8A H8AB 109.5 . .
H8AA C8A H8AC 109.5 . .
H8AB C8A H8AC 109.5 . .
C24 C29A H29D 109.5 . .
C24 C29A H29E 109.5 . .
C24 C29A H29F 109.5 . .
H29D C29A H29E 109.5 . .
H29D C29A H29F 109.5 . .
H29E C29A H29F 109.5 . .
C44 C43B C42B 103.2(11) . .
C44 C43B H43C 111.1 . .
C44 C43B H43D 111.1 . .
C42B C43B H43C 111.1 . .
C42B C43B H43D 111.1 . .
H43C C43B H43D 109.1 . .
C25 C30B H30D 109.5 . .
C25 C30B H30E 109.5 . .
C25 C30B H30F 109.5 . .
H30D C30B H30E 109.5 . .
H30D C30B H30F 109.5 . .
H30E C30B H30F 109.5 . .
C21 C26B H26D 109.5 . .
C21 C26B H26E 109.5 . .
C21 C26B H26F 109.5 . .
H26D C26B H26E 109.5 . .
H26D C26B H26F 109.5 . .
H26E C26B H26F 109.5 . .
C60 C60B H60D 109.5 . .
C60 C60B H60E 109.5 . .
C60 C60B H60F 109.5 . .
H60D C60B H60E 109.5 . .
H60D C60B H60F 109.5 . .
H60E C60B H60F 109.5 . .
C23 C28B H28D 109.5 . .
C23 C28B H28E 109.5 . .
C23 C28B H28F 109.5 . .
H28D C28B H28E 109.5 . .
H28D C28B H28F 109.5 . .
H28E C28B H28F 109.5 . .

loop_
_geom_bond_atom_site_label_1
_geom_bond_atom_site_label_2
_geom_bond_distance
_geom_bond_site_symmetry_2
Sm1 O1 2.239(7) .
Sm1 O2 2.435(5) .
Sm1 C3 2.692(7) .
Sm1 C2 2.713(6) .
Sm1 C45 2.703(6) .
Sm1 C5 2.713(6) .
Sm1 C4 2.700(7) .
Sm1 C11B 2.566(16) .
Sm1 C15B 2.667(15) .
Sm1 C12B 2.626(14) .
Sm1 C13B 2.648(16) .
Sm1 C14B 2.687(16) .
Sm2 S2 2.782(3) .
Sm2 S1 2.809(3) .
Sm2 C22 2.679(8) .
Sm2 C35 2.761(10) .
Sm2 C21 2.698(10) .
Sm2 C25 2.705(8) .
Sm2 C34 2.720(8) .
Sm2 C31 2.722(10) .
Sm2 C24 2.702(8) .
Sm2 C23 2.693(9) .
Sm2 C32 2.668(9) .
Sm2 C33 2.720(9) .
S2 C1 1.738(10) .
S1 C1 1.728(9) .
O1 C1 1.242(12) .
O2 C44 1.472(11) .
O2 C41 1.452(12) .
C40 H40A 0.9800 .
C40 H40B 0.9800 .
C40 H40C 0.9800 .
C40 C35 1.504(10) .
C22 C21 1.419(12) .
C22 C23 1.439(11) .
C22 C27A 1.549(18) .
C22 C27B 1.472(16) .
C35 C34 1.409(11) .
C35 C31 1.405(11) .
C44 H44A 0.9900 .
C44 H44B 0.9900 .
C44 H44C 0.9900 .
C44 H44D 0.9900 .
C44 C43A 1.54(2) .
C44 C43B 1.556(19) .
C3 C2 1.404(9) .
C3 C4 1.408(11) .
C3 C8B 1.495(19) .
C3 C8A 1.514(17) .
C37 H37A 0.9800 .
C37 H37B 0.9800 .
C37 H37C 0.9800 .
C37 C32 1.506(9) .
C38 H38A 0.9800 .
C38 H38B 0.9800 .
C38 H38C 0.9800 .
C38 C33 1.531(11) .
C21 C25 1.374(13) .
C21 C26A 1.488(19) .
C21 C26B 1.554(18) .
C25 C24 1.405(10) .
C25 C30A 1.522(17) .
C25 C30B 1.548(19) .
C34 C33 1.397(10) .
C34 C39 1.522(9) .
C2 C45 1.394(10) .
C2 C7B 1.538(16) .
C2 C7A 1.56(3) .
C41 H41C 0.9900 .
C41 H41D 0.9900 .
C41 H41A 0.9900 .
C41 H41B 0.9900 .
C41 C42A 1.616(16) .
C41 C42B 1.382(17) .
C45 C5 1.384(9) .
C45 C6A 1.51(3) .
C45 C6B 1.55(2) .
C31 C36 1.502(11) .
C31 C32 1.410(12) .
C36 H36A 0.9800 .
C36 H36B 0.9800 .
C36 H36C 0.9800 .
C24 C23 1.371(12) .
C24 C29B 1.540(17) .
C24 C29A 1.543(15) .
C5 C4 1.433(11) .
C5 C10A 1.53(2) .
C5 C10B 1.477(19) .
C23 C28A 1.465(18) .
C23 C28B 1.544(17) .
C4 C9B 1.495(12) .
C4 C9A 1.558(13) .
C32 C33 1.407(13) .
C39 H39A 0.9800 .
C39 H39B 0.9800 .
C39 H39C 0.9800 .
C27A H27A 0.9800 .
C27A H27B 0.9800 .
C27A H27C 0.9800 .
C43A H43A 0.9900 .
C43A H43B 0.9900 .
C43A C42A 1.55(3) .
C6A H6AA 0.9800 .
C6A H6AB 0.9800 .
C6A H6AC 0.9800 .
C28A H28A 0.9800 .
C28A H28B 0.9800 .
C28A H28C 0.9800 .
C10A H10A 0.9800 .
C10A H10B 0.9800 .
C10A H10C 0.9800 .
C30A H30A 0.9800 .
C30A H30B 0.9800 .
C30A H30C 0.9800 .
C42A H42A 0.9900 .
C42A H42B 0.9900 .
C26A H26A 0.9800 .
C26A H26B 0.9800 .
C26A H26C 0.9800 .
C19B H19A 0.9800 .
C19B H19B 0.9800 .
C19B H19C 0.9800 .
C19B C14B 1.528(16) .
C29B H29A 0.9800 .
C29B H29B 0.9800 .
C29B H29C 0.9800 .
C11B C16B 1.515(18) .
C11B C15B 1.446(18) .
C11B C12B 1.37(2) .
C16B H16A 0.9800 .
C16B H16B 0.9800 .
C16B H16C 0.9800 .
C7B H7BA 0.9800 .
C7B H7BB 0.9800 .
C7B H7BC 0.9800 .
C15B C20B 1.468(17) .
C15B C14B 1.45(2) .
C18B H18A 0.9800 .
C18B H18B 0.9800 .
C18B H18C 0.9800 .
C18B C13B 1.510(18) .
C20B H20A 0.9800 .
C20B H20B 0.9800 .
C20B H20C 0.9800 .
C17B H17A 0.9800 .
C17B H17B 0.9800 .
C17B H17C 0.9800 .
C17B C12B 1.536(14) .
C8B H8BA 0.9800 .
C8B H8BB 0.9800 .
C8B H8BC 0.9800 .
C12B C13B 1.39(2) .
C9B H9BA 0.9800 .
C9B H9BB 0.9800 .
C9B H9BC 0.9800 .
C13B C14B 1.42(2) .
Sm4 O3 2.243(7) .
Sm4 O4 2.438(5) .
Sm4 C63B 2.739(6) .
Sm4 C64B 2.742(7) .
Sm4 C72B 2.630(10) .
Sm4 C73B 2.668(10) .
Sm4 C74B 2.737(9) .
Sm4 C75B 2.743(8) .
Sm4 C76B 2.677(8) .
Sm4 C63A 2.693(9) .
Sm4 C62A 2.661(10) .
Sm4 C66A 2.712(8) .
Sm3 S3 2.792(3) .
Sm3 S4 2.821(3) .
Sm3 C48 2.706(8) .
Sm3 C57 2.678(10) .
Sm3 C59 2.727(9) .
Sm3 C51 2.673(8) .
Sm3 C50 2.690(7) .
Sm3 C58 2.704(9) .
Sm3 C60 2.714(8) .
Sm3 C47 2.731(10) .
Sm3 C61 2.705(7) .
Sm3 C49 2.675(10) .
S3 C46 1.715(11) .
S4 C46 1.723(9) .
O3 C46 1.286(13) .
O4 C82 1.443(12) .
O4 C85B 1.408(18) .
O4 C85A 1.481(18) .
C52 H52A 0.9800 .
C52 H52B 0.9800 .
C52 H52C 0.9800 .
C52 C47 1.501(10) .
C82 H82A 0.9900 .
C82 H82B 0.9900 .
C82 H82C 0.9900 .
C82 H82D 0.9900 .
C82 C83B 1.60(2) .
C82 C83A 1.405(16) .
C48 C47 1.436(11) .
C48 C49 1.368(11) .
C48 C53 1.521(10) .
C54 H54A 0.9800 .
C54 H54B 0.9800 .
C54 H54C 0.9800 .
C54 C49 1.510(9) .
C57 C58 1.409(14) .
C57 C61 1.377(11) .
C57 C57B 1.543(17) .
C57 C57A 1.56(2) .
C59 C58 1.388(13) .
C59 C60 1.413(11) .
C59 C59A 1.51(2) .
C59 C59B 1.561(16) .
C56 H56A 0.9800 .
C56 H56B 0.9800 .
C56 H56C 0.9800 .
C56 C51 1.554(10) .
C51 C50 1.412(9) .
C51 C47 1.374(13) .
C50 C49 1.415(11) .
C50 C55 1.510(10) .
C58 C58B 1.532(14) .
C58 C58A 1.493(19) .
C60 C61 1.376(11) .
C60 C60A 1.509(17) .
C60 C60B 1.569(15) .
C61 C61B 1.505(17) .
C61 C61A 1.58(2) .
C53 H53A 0.9800 .
C53 H53B 0.9800 .
C53 H53C 0.9800 .
C55 H55A 0.9800 .
C55 H55B 0.9800 .
C55 H55C 0.9800 .
C59A H59A 0.9800 .
C59A H59B 0.9800 .
C59A H59C 0.9800 .
C60A H60A 0.9800 .
C60A H60B 0.9800 .
C60A H60C 0.9800 .
C84B H84A 0.9900 .
C84B H84B 0.9900 .
C84B C85B 1.50(3) .
C84B C83B 1.21(4) .
C63B C62B 1.4200 .
C63B C64B 1.4200 .
C63B C68B 1.5095 .
C62B C66B 1.4200 .
C62B C67B 1.5095 .
C66B C65B 1.4200 .
C66B C71B 1.5095 .
C65B C64B 1.4200 .
C65B C70B 1.5095 .
C64B C69B 1.5095 .
C68B H68A 0.9800 .
C68B H68B 0.9800 .
C68B H68C 0.9800 .
C67B H67A 0.9800 .
C67B H67B 0.9800 .
C67B H67C 0.9800 .
C71B H71A 0.9800 .
C71B H71B 0.9800 .
C71B H71C 0.9800 .
C70B H70A 0.9800 .
C70B H70B 0.9800 .
C70B H70C 0.9800 .
C69B H69A 0.9800 .
C69B H69B 0.9800 .
C69B H69C 0.9800 .
C61B H61A 0.9800 .
C61B H61B 0.9800 .
C61B H61C 0.9800 .
C85B H85A 0.9900 .
C85B H85B 0.9900 .
C83B H83A 0.9900 .
C83B H83B 0.9900 .
C72B C73B 1.4200 .
C72B C76B 1.4200 .
C72B C77B 1.5095 .
C73B C74B 1.4200 .
C73B C78B 1.5095 .
C74B C75B 1.4200 .
C74B C79B 1.5095 .
C75B C76B 1.4200 .
C75B C80B 1.5095 .
C76B C81B 1.5095 .
C77B H77A 0.9800 .
C77B H77B 0.9800 .
C77B H77C 0.9800 .
C78B H78A 0.9800 .
C78B H78B 0.9800 .
C78B H78C 0.9800 .
C79B H79A 0.9800 .
C79B H79B 0.9800 .
C79B H79C 0.9800 .
C80B H80A 0.9800 .
C80B H80B 0.9800 .
C80B H80C 0.9800 .
C81B H81A 0.9800 .
C81B H81B 0.9800 .
C81B H81C 0.9800 .
C57B H57A 0.9800 .
C57B H57B 0.9800 .
C57B H57C 0.9800 .
C58B H58A 0.9800 .
C58B H58B 0.9800 .
C58B H58C 0.9800 .
C61A H61D 0.9800 .
C61A H61E 0.9800 .
C61A H61F 0.9800 .
C10B H10D 0.9800 .
C10B H10E 0.9800 .
C10B H10F 0.9800 .
C85A H85C 0.9900 .
C85A H85D 0.9900 .
C85A C84A 1.18(3) .
C57A H57D 0.9800 .
C57A H57E 0.9800 .
C57A H57F 0.9800 .
C58A H58D 0.9800 .
C58A H58E 0.9800 .
C58A H58F 0.9800 .
C27B H27D 0.9800 .
C27B H27E 0.9800 .
C27B H27F 0.9800 .
C83A H83C 0.9900 .
C83A H83D 0.9900 .
C83A C84A 1.81(3) .
C84A H84C 0.9900 .
C84A H84D 0.9900 .
C75A C76A 1.4200 .
C75A C74A 1.4200 .
C75A C80A 1.5095 .
C76A C72A 1.4200 .
C76A C81A 1.5095 .
C72A C73A 1.4200 .
C72A C0AA 1.5095 .
C73A C74A 1.4200 .
C73A C78A 1.5095 .
C74A C79A 1.5095 .
C80A H80D 0.9800 .
C80A H80E 0.9800 .
C80A H80F 0.9800 .
C81A H81D 0.9800 .
C81A H81E 0.9800 .
C81A H81F 0.9800 .
C0AA H0AA 0.9800 .
C0AA H0AB 0.9800 .
C0AA H0AC 0.9800 .
C78A H78D 0.9800 .
C78A H78E 0.9800 .
C78A H78F 0.9800 .
C79A H79D 0.9800 .
C79A H79E 0.9800 .
C79A H79F 0.9800 .
C12A C13A 1.4200 .
C12A C11A 1.4200 .
C12A C17A 1.5095 .
C13A C14A 1.4200 .
C13A C18A 1.5095 .
C14A C15A 1.4200 .
C14A C19A 1.5095 .
C15A C11A 1.4200 .
C15A C20A 1.5095 .
C11A C16A 1.5095 .
C17A H17D 0.9800 .
C17A H17E 0.9800 .
C17A H17F 0.9800 .
C18A H18D 0.9800 .
C18A H18E 0.9800 .
C18A H18F 0.9800 .
C19A H19D 0.9800 .
C19A H19E 0.9800 .
C19A H19F 0.9800 .
C20A H20D 0.9800 .
C20A H20E 0.9800 .
C20A H20F 0.9800 .
C16A H16D 0.9800 .
C16A H16E 0.9800 .
C16A H16F 0.9800 .
C59B H59D 0.9800 .
C59B H59E 0.9800 .
C59B H59F 0.9800 .
C6B H6BA 0.9800 .
C6B H6BB 0.9800 .
C6B H6BC 0.9800 .
C42B H42C 0.9900 .
C42B H42D 0.9900 .
C42B C43B 1.61(2) .
C7A H7AA 0.9800 .
C7A H7AB 0.9800 .
C7A H7AC 0.9800 .
C9A H9AA 0.9800 .
C9A H9AB 0.9800 .
C9A H9AC 0.9800 .
C63A C62A 1.4200 .
C63A C64A 1.4200 .
C63A C68A 1.5095 .
C62A C66A 1.4200 .
C62A C67A 1.5095 .
C66A C65A 1.4200 .
C66A C71A 1.5095 .
C65A C64A 1.4200 .
C65A C70A 1.5095 .
C64A C69A 1.5095 .
C68A H68D 0.9800 .
C68A H68E 0.9800 .
C68A H68F 0.9800 .
C67A H67D 0.9800 .
C67A H67E 0.9800 .
C67A H67F 0.9800 .
C71A H71D 0.9800 .
C71A H71E 0.9800 .
C71A H71F 0.9800 .
C70A H70D 0.9800 .
C70A H70E 0.9800 .
C70A H70F 0.9800 .
C69A H69D 0.9800 .
C69A H69E 0.9800 .
C69A H69F 0.9800 .
C8A H8AA 0.9800 .
C8A H8AB 0.9800 .
C8A H8AC 0.9800 .
C29A H29D 0.9800 .
C29A H29E 0.9800 .
C29A H29F 0.9800 .
C43B H43C 0.9900 .
C43B H43D 0.9900 .
C30B H30D 0.9800 .
C30B H30E 0.9800 .
C30B H30F 0.9800 .
C26B H26D 0.9800 .
C26B H26E 0.9800 .
C26B H26F 0.9800 .
C60B H60D 0.9800 .
C60B H60E 0.9800 .
C60B H60F 0.9800 .
C28B H28D 0.9800 .
C28B H28E 0.9800 .
C28B H28F 0.9800 .

loop_
_geom_torsion_atom_site_label_1
_geom_torsion_atom_site_label_2
_geom_torsion_atom_site_label_3
_geom_torsion_atom_site_label_4
_geom_torsion
_geom_torsion_site_symmetry_1
_geom_torsion_site_symmetry_2
_geom_torsion_site_symmetry_3
_geom_torsion_site_symmetry_4
Sm1 O2 C44 C43A 157.3(9) . . . .
Sm1 O2 C44 C43B 176.7(9) . . . .
Sm1 O2 C41 C42A 169.6(8) . . . .
Sm1 O2 C41 C42B 154.2(9) . . . .
Sm1 C3 C2 C45 67.2(4) . . . .
Sm1 C3 C2 C7B -120.2(10) . . . .
Sm1 C3 C2 C7A -114.8(14) . . . .
Sm1 C3 C4 C5 -67.7(5) . . . .
Sm1 C3 C4 C9B 126.2(7) . . . .
Sm1 C3 C4 C9A 120.1(10) . . . .
Sm1 C2 C45 C5 68.5(4) . . . .
Sm1 C2 C45 C6A -116.9(15) . . . .
Sm1 C2 C45 C6B -115.8(12) . . . .
Sm1 C45 C5 C4 68.2(4) . . . .
Sm1 C45 C5 C10A -118.0(10) . . . .
Sm1 C45 C5 C10B -117.6(13) . . . .
Sm1 C5 C4 C3 67.3(5) . . . .
Sm1 C5 C4 C9B -132.6(11) . . . .
Sm1 C5 C4 C9A -119.2(8) . . . .
Sm1 C11B C15B C20B -117.3(17) . . . .
Sm1 C11B C15B C14B 67.6(11) . . . .
Sm1 C11B C12B C17B 132.9(14) . . . .
Sm1 C11B C12B C13B -66.8(11) . . . .
Sm1 C15B C14B C19B -123.3(13) . . . .
Sm1 C15B C14B C13B 65.6(11) . . . .
Sm1 C12B C13B C18B 127.5(16) . . . .
Sm1 C12B C13B C14B -69.1(11) . . . .
Sm1 C13B C14B C19B 124.0(17) . . . .
Sm1 C13B C14B C15B -65.9(11) . . . .
Sm1 C12A C13A C14A -67.8(2) . . . .
Sm1 C12A C13A C18A 112.2(2) . . . .
Sm1 C12A C11A C15A 70.2(2) . . . .
Sm1 C12A C11A C16A -109.8(2) . . . .
Sm1 C13A C14A C15A -67.1(2) . . . .
Sm1 C13A C14A C19A 112.9(2) . . . .
Sm1 C14A C15A C11A -69.1(2) . . . .
Sm1 C14A C15A C20A 110.9(2) . . . .
Sm1 C15A C11A C12A -71.1(2) . . . .
Sm1 C15A C11A C16A 108.9(2) . . . .
Sm2 S2 C1 S1 1.5(6) . . . .
Sm2 S2 C1 O1 -178.9(9) . . . .
Sm2 S1 C1 S2 -1.4(6) . . . .
Sm2 S1 C1 O1 178.9(9) . . . .
Sm2 C22 C21 C25 68.3(7) . . . .
Sm2 C22 C21 C26A -120.0(15) . . . .
Sm2 C22 C21 C26B -115.2(11) . . . .
Sm2 C22 C23 C24 -68.5(7) . . . .
Sm2 C22 C23 C28A 118.5(15) . . . .
Sm2 C22 C23 C28B 113.3(10) . . . .
Sm2 C35 C34 C33 69.0(6) . . . .
Sm2 C35 C34 C39 -115.3(8) . . . .
Sm2 C35 C31 C36 114.9(9) . . . .
Sm2 C35 C31 C32 -66.7(7) . . . .
Sm2 C21 C25 C24 67.7(6) . . . .
Sm2 C21 C25 C30A -116.2(12) . . . .
Sm2 C21 C25 C30B -117.4(10) . . . .
Sm2 C25 C24 C23 68.2(7) . . . .
Sm2 C25 C24 C29B -114.7(9) . . . .
Sm2 C25 C24 C29A -113.5(12) . . . .
Sm2 C34 C33 C38 -123.5(9) . . . .
Sm2 C34 C33 C32 66.1(7) . . . .
Sm2 C31 C32 C37 111.3(9) . . . .
Sm2 C31 C32 C33 -71.2(7) . . . .
Sm2 C24 C23 C22 67.3(6) . . . .
Sm2 C24 C23 C28A -118.3(11) . . . .
Sm2 C24 C23 C28B -114.8(13) . . . .
Sm2 C32 C33 C38 122.0(9) . . . .
Sm2 C32 C33 C34 -67.7(6) . . . .
O2 C44 C43A C42A 46.7(14) . . . .
O2 C44 C43B C42B 27.4(14) . . . .
O2 C41 C42A C43A 37.6(13) . . . .
O2 C41 C42B C43B 38.8(14) . . . .
C40 C35 C34 Sm2 117.4(9) . . . .
C40 C35 C34 C33 -173.5(8) . . . .
C40 C35 C34 C39 2.1(15) . . . .
C40 C35 C31 Sm2 -117.4(9) . . . .
C40 C35 C31 C36 -2.5(15) . . . .
C40 C35 C31 C32 175.9(8) . . . .
C22 C21 C25 Sm2 -67.3(7) . . . .
C22 C21 C25 C24 0.5(11) . . . .
C22 C21 C25 C30A 176.6(11) . . . .
C22 C21 C25 C30B 175.3(10) . . . .
C35 C34 C33 Sm2 -70.1(7) . . . .
C35 C34 C33 C38 166.4(8) . . . .
C35 C34 C33 C32 -4.0(11) . . . .
C35 C31 C32 Sm2 69.4(7) . . . .
C35 C31 C32 C37 -179.3(9) . . . .
C35 C31 C32 C33 -1.9(11) . . . .
C44 O2 C41 C42A -8.1(11) . . . .
C44 O2 C41 C42B -23.5(13) . . . .
C44 C43A C42A C41 -50.5(14) . . . .
C3 C2 C45 Sm1 -66.8(5) . . . .
C3 C2 C45 C5 1.7(7) . . . .
C3 C2 C45 C6A 176.3(15) . . . .
C3 C2 C45 C6B 177.4(12) . . . .
C37 C32 C33 Sm2 -111.2(9) . . . .
C37 C32 C33 C38 10.8(15) . . . .
C37 C32 C33 C34 -178.9(8) . . . .
C21 C22 C23 Sm2 69.7(6) . . . .
C21 C22 C23 C24 1.2(11) . . . .
C21 C22 C23 C28A -171.8(14) . . . .
C21 C22 C23 C28B -177.0(10) . . . .
C21 C25 C24 Sm2 -67.8(7) . . . .
C21 C25 C24 C23 0.3(11) . . . .
C21 C25 C24 C29B 177.5(10) . . . .
C21 C25 C24 C29A 178.7(12) . . . .
C25 C24 C23 Sm2 -68.3(6) . . . .
C25 C24 C23 C22 -1.0(11) . . . .
C25 C24 C23 C28A 173.5(11) . . . .
C25 C24 C23 C28B 177.0(12) . . . .
C34 C35 C31 Sm2 66.1(7) . . . .
C34 C35 C31 C36 -178.9(8) . . . .
C34 C35 C31 C32 -0.6(11) . . . .
C2 C3 C4 Sm1 70.1(4) . . . .
C2 C3 C4 C5 2.3(8) . . . .
C2 C3 C4 C9B -163.7(7) . . . .
C2 C3 C4 C9A -169.8(9) . . . .
C2 C45 C5 Sm1 -68.4(4) . . . .
C2 C45 C5 C4 -0.2(7) . . . .
C2 C45 C5 C10A 173.6(10) . . . .
C2 C45 C5 C10B 174.0(12) . . . .
C41 O2 C44 C43A -24.7(13) . . . .
C41 O2 C44 C43B -5.3(13) . . . .
C41 C42B C43B C44 -41.2(15) . . . .
C45 C5 C4 Sm1 -68.7(4) . . . .
C45 C5 C4 C3 -1.3(7) . . . .
C45 C5 C4 C9B 158.8(11) . . . .
C45 C5 C4 C9A 172.1(8) . . . .
C31 C35 C34 Sm2 -66.2(7) . . . .
C31 C35 C34 C33 2.8(11) . . . .
C31 C35 C34 C39 178.4(7) . . . .
C31 C32 C33 Sm2 71.3(7) . . . .
C31 C32 C33 C38 -166.7(8) . . . .
C31 C32 C33 C34 3.6(11) . . . .
C36 C31 C32 Sm2 -112.3(9) . . . .
C36 C31 C32 C37 -1.0(16) . . . .
C36 C31 C32 C33 176.5(9) . . . .
C23 C22 C21 Sm2 -69.3(6) . . . .
C23 C22 C21 C25 -1.0(11) . . . .
C23 C22 C21 C26A 170.6(14) . . . .
C23 C22 C21 C26B 175.4(10) . . . .
C4 C3 C2 Sm1 -69.6(5) . . . .
C4 C3 C2 C45 -2.4(7) . . . .
C4 C3 C2 C7B 170.2(10) . . . .
C4 C3 C2 C7A 175.6(14) . . . .
C39 C34 C33 Sm2 114.3(8) . . . .
C39 C34 C33 C38 -9.3(14) . . . .
C39 C34 C33 C32 -179.6(8) . . . .
C27A C22 C21 Sm2 124.6(13) . . . .
C27A C22 C21 C25 -167.1(12) . . . .
C27A C22 C21 C26A 5(2) . . . .
C27A C22 C23 Sm2 -121.8(10) . . . .
C27A C22 C23 C24 169.7(10) . . . .
C27A C22 C23 C28A -3.3(19) . . . .
C6A C45 C5 Sm1 117.5(16) . . . .
C6A C45 C5 C4 -174.3(16) . . . .
C6A C45 C5 C10A 0(2) . . . .
C10A C5 C4 Sm1 118.2(12) . . . .
C10A C5 C4 C3 -174.4(12) . . . .
C10A C5 C4 C9B -14.3(18) . . . .
C30A C25 C24 Sm2 115.4(9) . . . .
C30A C25 C24 C23 -176.5(10) . . . .
C30A C25 C24 C29B 0.7(14) . . . .
C26A C21 C25 Sm2 119.7(12) . . . .
C26A C21 C25 C24 -172.5(12) . . . .
C26A C21 C25 C30A 3.6(19) . . . .
C29B C24 C23 Sm2 115.3(13) . . . .
C29B C24 C23 C22 -177.4(11) . . . .
C29B C24 C23 C28A -3.0(19) . . . .
C11B C15B C14B Sm1 -64.1(10) . . . .
C11B C15B C14B C19B 172.5(14) . . . .
C11B C15B C14B C13B 1.5(18) . . . .
C11B C12B C13B Sm1 64.7(12) . . . .
C11B C12B C13B C18B -167.8(15) . . . .
C11B C12B C13B C14B -4.4(18) . . . .
C16B C11B C15B Sm1 118.9(16) . . . .
C16B C11B C15B C20B 2(3) . . . .
C16B C11B C15B C14B -173.5(15) . . . .
C16B C11B C12B Sm1 -120.0(18) . . . .
C16B C11B C12B C17B 13(3) . . . .
C16B C11B C12B C13B 173.2(17) . . . .
C7B C2 C45 Sm1 119.7(9) . . . .
C7B C2 C45 C5 -171.8(8) . . . .
C7B C2 C45 C6A 2.8(18) . . . .
C15B C11B C12B Sm1 72.2(12) . . . .
C15B C11B C12B C17B -154.9(14) . . . .
C15B C11B C12B C13B 5.4(19) . . . .
C18B C13B C14B Sm1 -129.2(14) . . . .
C18B C13B C14B C19B -5(3) . . . .
C18B C13B C14B C15B 164.9(14) . . . .
C20B C15B C14B Sm1 120.1(15) . . . .
C20B C15B C14B C19B -3(2) . . . .
C20B C15B C14B C13B -174.3(14) . . . .
C17B C12B C13B Sm1 -135.5(13) . . . .
C17B C12B C13B C18B -8(2) . . . .
C17B C12B C13B C14B 155.3(13) . . . .
C8B C3 C2 Sm1 117.3(10) . . . .
C8B C3 C2 C45 -175.5(10) . . . .
C8B C3 C2 C7B -2.9(15) . . . .
C8B C3 C4 Sm1 -119.6(14) . . . .
C8B C3 C4 C5 172.7(13) . . . .
C8B C3 C4 C9B 6.7(17) . . . .
C12B C11B C15B Sm1 -71.8(11) . . . .
C12B C11B C15B C20B 171.0(16) . . . .
C12B C11B C15B C14B -4.2(18) . . . .
C12B C13B C14B Sm1 67.6(12) . . . .
C12B C13B C14B C19B -168.4(16) . . . .
C12B C13B C14B C15B 1.7(18) . . . .
Sm4 O4 C82 C83B 171.8(13) . . . .
Sm4 O4 C82 C83A -158.8(9) . . . .
Sm4 O4 C85B C84B 179.2(14) . . . .
Sm4 O4 C85A C84A -177(2) . . . .
Sm4 C63B C62B C66B 68.8(2) . . . .
Sm4 C63B C62B C67B -111.2(2) . . . .
Sm4 C63B C64B C65B -69.3(2) . . . .
Sm4 C63B C64B C69B 110.7(2) . . . .
Sm4 C62B C66B C65B 67.9(2) . . . .
Sm4 C62B C66B C71B -112.1(2) . . . .
Sm4 C66B C65B C64B 67.7(2) . . . .
Sm4 C66B C65B C70B -112.3(2) . . . .
Sm4 C65B C64B C63B 68.6(2) . . . .
Sm4 C65B C64B C69B -111.4(2) . . . .
Sm4 C72B C73B C74B -70.3(3) . . . .
Sm4 C72B C73B C78B 109.7(3) . . . .
Sm4 C72B C76B C75B 70.0(3) . . . .
Sm4 C72B C76B C81B -110.0(3) . . . .
Sm4 C73B C74B C75B -67.2(3) . . . .
Sm4 C73B C74B C79B 112.8(3) . . . .
Sm4 C74B C75B C76B -65.1(3) . . . .
Sm4 C74B C75B C80B 114.9(3) . . . .
Sm4 C75B C76B C72B -66.8(3) . . . .
Sm4 C75B C76B C81B 113.2(3) . . . .
Sm4 C75A C76A C72A -69.4(2) . . . .
Sm4 C75A C76A C81A 110.6(2) . . . .
Sm4 C75A C74A C73A 71.1(2) . . . .
Sm4 C75A C74A C79A -108.9(2) . . . .
Sm4 C76A C72A C73A -67.4(2) . . . .
Sm4 C76A C72A C0AA 112.6(2) . . . .
Sm4 C72A C73A C74A -67.8(2) . . . .
Sm4 C72A C73A C78A 112.2(2) . . . .
Sm4 C73A C74A C75A -70.0(2) . . . .
Sm4 C73A C74A C79A 110.0(2) . . . .
Sm4 C63A C62A C66A 70.6(3) . . . .
Sm4 C63A C62A C67A -109.4(3) . . . .
Sm4 C63A C64A C65A -67.7(3) . . . .
Sm4 C63A C64A C69A 112.3(3) . . . .
Sm4 C62A C66A C65A 70.1(3) . . . .
Sm4 C62A C66A C71A -109.9(3) . . . .
Sm4 C66A C65A C64A 66.9(3) . . . .
Sm4 C66A C65A C70A -113.1(3) . . . .
Sm4 C65A C64A C63A 65.5(3) . . . .
Sm4 C65A C64A C69A -114.5(3) . . . .
Sm3 S3 C46 S4 -2.3(7) . . . .
Sm3 S3 C46 O3 176.4(9) . . . .
Sm3 S4 C46 S3 2.2(7) . . . .
Sm3 S4 C46 O3 -176.5(9) . . . .
Sm3 C48 C47 C52 -119.0(10) . . . .
Sm3 C48 C47 C51 65.9(7) . . . .
Sm3 C48 C49 C54 114.1(9) . . . .
Sm3 C48 C49 C50 -68.7(7) . . . .
Sm3 C57 C58 C59 -69.6(7) . . . .
Sm3 C57 C58 C58B 107.9(12) . . . .
Sm3 C57 C58 C58A 112.6(11) . . . .
Sm3 C57 C61 C60 68.1(7) . . . .
Sm3 C57 C61 C61B -113.1(10) . . . .
Sm3 C57 C61 C61A -104.7(14) . . . .
Sm3 C59 C58 C57 68.0(7) . . . .
Sm3 C59 C58 C58B -109.9(9) . . . .
Sm3 C59 C58 C58A -115.3(19) . . . .
Sm3 C59 C60 C61 -68.9(6) . . . .
Sm3 C59 C60 C60A 121.1(10) . . . .
Sm3 C59 C60 C60B 120.6(12) . . . .
Sm3 C51 C50 C49 67.9(6) . . . .
Sm3 C51 C50 C55 -123.8(7) . . . .
Sm3 C51 C47 C52 118.2(9) . . . .
Sm3 C51 C47 C48 -66.5(7) . . . .
Sm3 C50 C49 C48 69.5(7) . . . .
Sm3 C50 C49 C54 -113.2(9) . . . .
Sm3 C60 C61 C57 -67.1(7) . . . .
Sm3 C60 C61 C61B 114.4(13) . . . .
Sm3 C60 C61 C61A 107.2(11) . . . .
O4 C82 C83B C84B 27(3) . . . .
O4 C82 C83A C84A -38.3(15) . . . .
O4 C85A C84A C83A -14(3) . . . .
C82 O4 C85B C84B 7.6(19) . . . .
C82 O4 C85A C84A -9(3) . . . .
C82 C83A C84A C85A 32(2) . . . .
C59 C60 C61 Sm3 69.2(6) . . . .
C59 C60 C61 C57 2.1(11) . . . .
C59 C60 C61 C61B -176.4(12) . . . .
C59 C60 C61 C61A 176.4(11) . . . .
C56 C51 C50 Sm3 115.7(7) . . . .
C56 C51 C50 C49 -176.4(8) . . . .
C56 C51 C50 C55 -8.1(12) . . . .
C56 C51 C47 Sm3 -117.5(8) . . . .
C56 C51 C47 C52 0.7(15) . . . .
C56 C51 C47 C48 176.1(8) . . . .
C51 C50 C49 Sm3 -67.9(6) . . . .
C51 C50 C49 C48 1.6(11) . . . .
C51 C50 C49 C54 178.9(8) . . . .
C50 C51 C47 Sm3 69.3(6) . . . .
C50 C51 C47 C52 -172.6(8) . . . .
C50 C51 C47 C48 2.8(11) . . . .
C58 C57 C61 Sm3 -69.7(7) . . . .
C58 C57 C61 C60 -1.6(11) . . . .
C58 C57 C61 C61B 177.2(10) . . . .
C58 C57 C61 C61A -174.5(14) . . . .
C58 C59 C60 Sm3 67.0(7) . . . .
C58 C59 C60 C61 -1.8(10) . . . .
C58 C59 C60 C60A -171.9(10) . . . .
C58 C59 C60 C60B -172.3(11) . . . .
C60 C59 C58 Sm3 -67.2(6) . . . .
C60 C59 C58 C57 0.9(10) . . . .
C60 C59 C58 C58B -177.0(9) . . . .
C60 C59 C58 C58A 177.6(17) . . . .
C47 C48 C49 Sm3 68.8(6) . . . .
C47 C48 C49 C54 -177.1(8) . . . .
C47 C48 C49 C50 0.0(11) . . . .
C47 C51 C50 Sm3 -70.7(7) . . . .
C47 C51 C50 C49 -2.8(10) . . . .
C47 C51 C50 C55 165.5(8) . . . .
C61 C57 C58 Sm3 70.0(7) . . . .
C61 C57 C58 C59 0.4(11) . . . .
C61 C57 C58 C58B 177.9(11) . . . .
C61 C57 C58 C58A -177.4(11) . . . .
C49 C48 C47 Sm3 -67.7(7) . . . .
C49 C48 C47 C52 173.3(9) . . . .
C49 C48 C47 C51 -1.7(11) . . . .
C53 C48 C47 Sm3 115.2(8) . . . .
C53 C48 C47 C52 -3.8(15) . . . .
C53 C48 C47 C51 -178.9(8) . . . .
C53 C48 C49 Sm3 -114.2(9) . . . .
C53 C48 C49 C54 0.0(15) . . . .
C53 C48 C49 C50 177.1(8) . . . .
C55 C50 C49 Sm3 123.6(8) . . . .
C55 C50 C49 C48 -166.9(7) . . . .
C55 C50 C49 C54 10.4(14) . . . .
C59A C59 C58 Sm3 116.1(10) . . . .
C59A C59 C58 C57 -175.9(10) . . . .
C59A C59 C58 C58B 6.2(15) . . . .
C59A C59 C60 Sm3 -117.6(15) . . . .
C59A C59 C60 C61 173.5(15) . . . .
C59A C59 C60 C60A 3(2) . . . .
C60A C60 C61 Sm3 -123.6(14) . . . .
C60A C60 C61 C57 169.3(13) . . . .
C60A C60 C61 C61B -9(2) . . . .
C63B C62B C66B Sm4 -67.9(2) . . . .
C63B C62B C66B C65B 0.0 . . . .
C63B C62B C66B C71B 180.0 . . . .
C62B C63B C64B Sm4 69.3(2) . . . .
C62B C63B C64B C65B 0.0 . . . .
C62B C63B C64B C69B 180.0 . . . .
C62B C66B C65B Sm4 -67.7(2) . . . .
C62B C66B C65B C64B 0.0 . . . .
C62B C66B C65B C70B 180.0 . . . .
C66B C65B C64B Sm4 -68.6(2) . . . .
C66B C65B C64B C63B 0.0 . . . .
C66B C65B C64B C69B 180.0 . . . .
C64B C63B C62B Sm4 -68.8(2) . . . .
C64B C63B C62B C66B 0.0 . . . .
C64B C63B C62B C67B 180.0 . . . .
C68B C63B C62B Sm4 111.2(2) . . . .
C68B C63B C62B C66B 180.0 . . . .
C68B C63B C62B C67B 0.0 . . . .
C68B C63B C64B Sm4 -110.7(2) . . . .
C68B C63B C64B C65B 180.0 . . . .
C68B C63B C64B C69B 0.0 . . . .
C67B C62B C66B Sm4 112.1(2) . . . .
C67B C62B C66B C65B 180.0 . . . .
C67B C62B C66B C71B 0.0 . . . .
C71B C66B C65B Sm4 112.3(2) . . . .
C71B C66B C65B C64B 180.0 . . . .
C71B C66B C65B C70B 0.0 . . . .
C70B C65B C64B Sm4 111.4(2) . . . .
C70B C65B C64B C63B 180.0 . . . .
C70B C65B C64B C69B 0.0 . . . .
C85B O4 C82 C83B -18.7(16) . . . .
C85B C84B C83B C82 -24(4) . . . .
C83B C84B C85B O4 12(3) . . . .
C72B C73B C74B Sm4 67.2(3) . . . .
C72B C73B C74B C75B 0.0 . . . .
C72B C73B C74B C79B 180.0 . . . .
C73B C72B C76B Sm4 -70.0(3) . . . .
C73B C72B C76B C75B 0.0 . . . .
C73B C72B C76B C81B 180.0 . . . .
C73B C74B C75B Sm4 65.1(3) . . . .
C73B C74B C75B C76B 0.0 . . . .
C73B C74B C75B C80B 180.0 . . . .
C74B C75B C76B Sm4 66.8(3) . . . .
C74B C75B C76B C72B 0.0 . . . .
C74B C75B C76B C81B 180.0 . . . .
C76B C72B C73B Sm4 70.3(3) . . . .
C76B C72B C73B C74B 0.0 . . . .
C76B C72B C73B C78B 180.0 . . . .
C77B C72B C73B Sm4 -109.7(3) . . . .
C77B C72B C73B C74B 180.0 . . . .
C77B C72B C73B C78B 0.0 . . . .
C77B C72B C76B Sm4 110.0(3) . . . .
C77B C72B C76B C75B 180.0 . . . .
C77B C72B C76B C81B 0.0 . . . .
C78B C73B C74B Sm4 -112.8(3) . . . .
C78B C73B C74B C75B 180.0 . . . .
C78B C73B C74B C79B 0.0 . . . .
C79B C74B C75B Sm4 -114.9(3) . . . .
C79B C74B C75B C76B 180.0 . . . .
C79B C74B C75B C80B 0.0 . . . .
C80B C75B C76B Sm4 -113.2(3) . . . .
C80B C75B C76B C72B 180.0 . . . .
C80B C75B C76B C81B 0.0 . . . .
C57B C57 C58 Sm3 -116.6(9) . . . .
C57B C57 C58 C59 173.7(9) . . . .
C57B C57 C58 C58B -8.8(17) . . . .
C57B C57 C61 Sm3 119.0(14) . . . .
C57B C57 C61 C60 -172.9(12) . . . .
C57B C57 C61 C61B 5.9(19) . . . .
C10B C5 C4 Sm1 115.9(10) . . . .
C10B C5 C4 C3 -176.8(10) . . . .
C10B C5 C4 C9A -3.3(13) . . . .
C85A O4 C82 C83A 34.3(15) . . . .
C57A C57 C58 Sm3 -115.2(15) . . . .
C57A C57 C58 C59 175.2(14) . . . .
C57A C57 C58 C58A -3(2) . . . .
C57A C57 C61 Sm3 114.2(11) . . . .
C57A C57 C61 C60 -177.7(11) . . . .
C57A C57 C61 C61A 9(2) . . . .
C27B C22 C21 Sm2 118.7(9) . . . .
C27B C22 C21 C25 -173.0(10) . . . .
C27B C22 C21 C26B 3.4(15) . . . .
C27B C22 C23 Sm2 -121.0(13) . . . .
C27B C22 C23 C24 170.5(13) . . . .
C27B C22 C23 C28B -7.7(18) . . . .
C75A C76A C72A Sm4 67.4(2) . . . .
C75A C76A C72A C73A 0.0 . . . .
C75A C76A C72A C0AA 180.0 . . . .
C76A C75A C74A Sm4 -71.1(2) . . . .
C76A C75A C74A C73A 0.0 . . . .
C76A C75A C74A C79A 180.0 . . . .
C76A C72A C73A Sm4 67.8(2) . . . .
C76A C72A C73A C74A 0.0 . . . .
C76A C72A C73A C78A 180.0 . . . .
C72A C73A C74A Sm4 70.0(2) . . . .
C72A C73A C74A C75A 0.0 . . . .
C72A C73A C74A C79A 180.0 . . . .
C74A C75A C76A Sm4 69.4(2) . . . .
C74A C75A C76A C72A 0.0 . . . .
C74A C75A C76A C81A 180.0 . . . .
C80A C75A C76A Sm4 -110.6(2) . . . .
C80A C75A C76A C72A 180.0 . . . .
C80A C75A C76A C81A 0.0 . . . .
C80A C75A C74A Sm4 108.9(2) . . . .
C80A C75A C74A C73A 180.0 . . . .
C80A C75A C74A C79A 0.0 . . . .
C81A C76A C72A Sm4 -112.6(2) . . . .
C81A C76A C72A C73A 180.0 . . . .
C81A C76A C72A C0AA 0.0 . . . .
C0AA C72A C73A Sm4 -112.2(2) . . . .
C0AA C72A C73A C74A 180.0 . . . .
C0AA C72A C73A C78A 0.0 . . . .
C78A C73A C74A Sm4 -110.0(2) . . . .
C78A C73A C74A C75A 180.0 . . . .
C78A C73A C74A C79A 0.0 . . . .
C12A C13A C14A Sm1 67.1(2) . . . .
C12A C13A C14A C15A 0.0 . . . .
C12A C13A C14A C19A 180.0 . . . .
C13A C12A C11A Sm1 -70.2(2) . . . .
C13A C12A C11A C15A 0.0 . . . .
C13A C12A C11A C16A 180.0 . . . .
C13A C14A C15A Sm1 69.1(2) . . . .
C13A C14A C15A C11A 0.0 . . . .
C13A C14A C15A C20A 180.0 . . . .
C14A C15A C11A Sm1 71.1(2) . . . .
C14A C15A C11A C12A 0.0 . . . .
C14A C15A C11A C16A 180.0 . . . .
C11A C12A C13A Sm1 67.8(2) . . . .
C11A C12A C13A C14A 0.0 . . . .
C11A C12A C13A C18A 180.0 . . . .
C17A C12A C13A Sm1 -112.2(2) . . . .
C17A C12A C13A C14A 180.0 . . . .
C17A C12A C13A C18A 0.0 . . . .
C17A C12A C11A Sm1 109.8(2) . . . .
C17A C12A C11A C15A 180.0 . . . .
C17A C12A C11A C16A 0.0 . . . .
C18A C13A C14A Sm1 -112.9(2) . . . .
C18A C13A C14A C15A 180.0 . . . .
C18A C13A C14A C19A 0.0 . . . .
C19A C14A C15A Sm1 -110.9(2) . . . .
C19A C14A C15A C11A 180.0 . . . .
C19A C14A C15A C20A 0.0 . . . .
C20A C15A C11A Sm1 -108.9(2) . . . .
C20A C15A C11A C12A 180.0 . . . .
C20A C15A C11A C16A 0.0 . . . .
C59B C59 C58 Sm3 120.0(11) . . . .
C59B C59 C58 C57 -172.0(10) . . . .
C59B C59 C58 C58A 5(2) . . . .
C59B C59 C60 Sm3 -118.9(8) . . . .
C59B C59 C60 C61 172.2(9) . . . .
C59B C59 C60 C60B 1.7(16) . . . .
C6B C45 C5 Sm1 115.3(10) . . . .
C6B C45 C5 C4 -176.5(11) . . . .
C6B C45 C5 C10B -2.3(17) . . . .
C7A C2 C45 Sm1 115.6(17) . . . .
C7A C2 C45 C5 -175.9(17) . . . .
C7A C2 C45 C6B 0(2) . . . .
C63A C62A C66A Sm4 -70.1(3) . . . .
C63A C62A C66A C65A 0.0 . . . .
C63A C62A C66A C71A 180.0 . . . .
C62A C63A C64A Sm4 67.7(3) . . . .
C62A C63A C64A C65A 0.0 . . . .
C62A C63A C64A C69A 180.0 . . . .
C62A C66A C65A Sm4 -66.9(3) . . . .
C62A C66A C65A C64A 0.0 . . . .
C62A C66A C65A C70A 180.0 . . . .
C66A C65A C64A Sm4 -65.5(3) . . . .
C66A C65A C64A C63A 0.0 . . . .
C66A C65A C64A C69A 180.0 . . . .
C64A C63A C62A Sm4 -70.6(3) . . . .
C64A C63A C62A C66A 0.0 . . . .
C64A C63A C62A C67A 180.0 . . . .
C68A C63A C62A Sm4 109.4(3) . . . .
C68A C63A C62A C66A 180.0 . . . .
C68A C63A C62A C67A 0.0 . . . .
C68A C63A C64A Sm4 -112.3(3) . . . .
C68A C63A C64A C65A 180.0 . . . .
C68A C63A C64A C69A 0.0 . . . .
C67A C62A C66A Sm4 109.9(3) . . . .
C67A C62A C66A C65A 180.0 . . . .
C67A C62A C66A C71A 0.0 . . . .
C71A C66A C65A Sm4 113.1(3) . . . .
C71A C66A C65A C64A 180.0 . . . .
C71A C66A C65A C70A 0.0 . . . .
C70A C65A C64A Sm4 114.5(3) . . . .
C70A C65A C64A C63A 180.0 . . . .
C70A C65A C64A C69A 0.0 . . . .
C8A C3 C2 Sm1 118.2(11) . . . .
C8A C3 C2 C45 -174.5(10) . . . .
C8A C3 C2 C7A 3.5(18) . . . .
C8A C3 C4 Sm1 -116.7(9) . . . .
C8A C3 C4 C5 175.5(9) . . . .
C8A C3 C4 C9A 3.4(15) . . . .
C29A C24 C23 Sm2 113.0(9) . . . .
C29A C24 C23 C22 -179.7(9) . . . .
C29A C24 C23 C28B -1.8(18) . . . .
C30B C25 C24 Sm2 118.9(14) . . . .
C30B C25 C24 C23 -172.9(13) . . . .
C30B C25 C24 C29A 5(2) . . . .
C26B C21 C25 Sm2 117.4(16) . . . .
C26B C21 C25 C24 -174.9(14) . . . .
C26B C21 C25 C30B 0(2) . . . .
C60B C60 C61 Sm3 -118.5(9) . . . .
C60B C60 C61 C57 174.4(9) . . . .
C60B C60 C61 C61A -11.3(16) . . . .
